data_1543026
loop_
_publ_author_name
'L\"offler, Susanne'
'L\"ubben, Jens'
'Wuttke, Axel'
'Mata, Ricardo A.'
'John, Michael'
'Dittrich, Birger'
'Clever, Guido H.'

_publ_section_title
;
 Internal dynamics and guest binding of a sterically overcrowded host
;
_journal_issue 7
_journal_name_full 'Chem. Sci.'
_journal_page_first 4676
_journal_paper_doi 10.1039/C6SC00985A
_journal_volume 7
_journal_year 2016
_chemical_formula_sum 'C176.5 H153.4 B2 F8 N12 O8 Pd2 S2'
_chemical_formula_weight 3021.04
_chemical_name_systematic SL_127
_chemical_properties_physical 'Air-sensitive, Moisture-sensitive'
_space_group_crystal_system triclinic
_space_group_IT_number 2
_space_group_name_Hall '-P 1'
_space_group_name_H-M_alt 'P -1'
_symmetry_space_group_name_Hall '-P 1'
_symmetry_space_group_name_H-M 'P -1'
_atom_sites_solution_hydrogens geom
_audit_creation_method SHELXL-2014/7
_audit_update_record
;
2015-03-10 deposited with the CCDC.
2016-04-04 downloaded from the CCDC.
;
_cell_angle_alpha 93.96(3)
_cell_angle_beta 108.19(3)
_cell_angle_gamma 96.25(3)
_cell_formula_units_Z 2
_cell_length_a 19.202(4)
_cell_length_b 20.734(4)
_cell_length_c 24.321(5)
_cell_measurement_temperature 100(2)
_cell_volume 9090(4)
_computing_molecular_graphics 'H\"ubschle, (2011)'
_computing_publication_material 'L\"ubben, (to be published)'
_computing_structure_refinement 'SHELXL-2014/7 (Sheldrick, 2014)'
_diffrn_ambient_temperature 100(2)
_diffrn_measured_fraction_theta_full 0.839
_diffrn_measured_fraction_theta_max 0.839
_diffrn_radiation_wavelength 0.97896
_diffrn_reflns_av_R_equivalents 0.0483
_diffrn_reflns_av_unetI/netI 0.0569
_diffrn_reflns_Laue_measured_fraction_full 0.839
_diffrn_reflns_Laue_measured_fraction_max 0.839
_diffrn_reflns_limit_h_max 15
_diffrn_reflns_limit_h_min -15
_diffrn_reflns_limit_k_max 17
_diffrn_reflns_limit_k_min -17
_diffrn_reflns_limit_l_max 17
_diffrn_reflns_limit_l_min -18
_diffrn_reflns_number 32793
_diffrn_reflns_point_group_measured_fraction_full 0.839
_diffrn_reflns_point_group_measured_fraction_max 0.839
_diffrn_reflns_theta_full 24.196
_diffrn_reflns_theta_max 24.196
_diffrn_reflns_theta_min 1.221
_exptl_absorpt_coefficient_mu 0.652
_exptl_absorpt_correction_T_max 0.7450
_exptl_absorpt_correction_T_min 0.6564
_exptl_crystal_colour colorless
_exptl_crystal_density_diffrn 1.104
_exptl_crystal_description plate
_exptl_crystal_F_000 3133
_exptl_crystal_recrystallization_method 'Re-crystallisation from solvent: Acetonitrile'
_exptl_crystal_size_max 0.11
_exptl_crystal_size_mid 0.11
_exptl_crystal_size_min 0.05
_refine_diff_density_max 0.677
_refine_diff_density_min -0.431
_refine_diff_density_rms 0.075
_refine_ls_extinction_method none
_refine_ls_goodness_of_fit_ref 1.388
_refine_ls_hydrogen_treatment constr
_refine_ls_matrix_type full
_refine_ls_number_parameters 1906
_refine_ls_number_reflns 9379
_refine_ls_number_restraints 5839
_refine_ls_restrained_S_all 1.253
_refine_ls_R_factor_all 0.1254
_refine_ls_R_factor_gt 0.1071
_refine_ls_shift/su_max 0.050
_refine_ls_shift/su_mean 0.001
_refine_ls_structure_factor_coef Fsqd
_refine_ls_weighting_details
;w=1/[\s^2^(Fo^2^)+(0.2000P)^2^
] where P=(Fo^2^+2Fc^2^)/3
;
_refine_ls_weighting_scheme calc
_refine_ls_wR_factor_gt 0.3096
_refine_ls_wR_factor_ref 0.3285
_reflns_Friedel_coverage 0.000
_reflns_number_gt 6606
_reflns_number_total 9379
_reflns_threshold_expression 'I > 2\s(I)'
_cod_data_source_file c6sc00985a2.cif
_cod_data_source_block sl127
_cod_depositor_comments 'Adding full bibliography for 1543026--1543029.cif.'
_cod_original_formula_sum 'C176.50 H153.40 B2 F8 N12 Na0 O8 Pd2 S2'
_cod_database_code 1543026
_shelx_shelxl_version_number 2014/7
_shelx_space_group_comment
;
The symmetry employed for this shelxl 
refinement is uniquely defined by the 
following loop, which should always be 
used as a source of symmetry 
information in preference to the above 
space-group names. They are only intended 
as comments. 
;

loop_
_space_group_symop_operation_xyz
'x, y, z'
'-x, -y, -z'

loop_
_atom_site_label
_atom_site_type_symbol
_atom_site_fract_x
_atom_site_fract_y
_atom_site_fract_z
_atom_site_U_iso_or_equiv
_atom_site_adp_type
_atom_site_occupancy
_atom_site_site_symmetry_order
_atom_site_calc_flag
_atom_site_refinement_flags_posn
_atom_site_refinement_flags_adp
_atom_site_refinement_flags_occupancy
_atom_site_disorder_assembly
_atom_site_disorder_group
Pd1 Pd 0.86699(3) 0.71147(3) 0.95224(2) 0.1399(2) Uani 1 1 d . U . . .
B1 B 0.8840(3) 0.6498(3) 0.7863(2) 0.2625(11) Uani 1 1 d D U . . .
F2 F 0.9113(3) 0.7117(2) 0.81029(19) 0.2820(15) Uani 1 1 d D U . . .
F1 F 0.8094(2) 0.6428(3) 0.76698(19) 0.2825(18) Uani 1 1 d D U . . .
F3 F 0.9097(2) 0.6368(2) 0.74216(15) 0.2302(12) Uani 1 1 d D U . . .
F4 F 0.9061(3) 0.6106(2) 0.82712(17) 0.2718(14) Uani 1 1 d D U . . .
B2 B 0.6567(3) 0.9057(3) 0.6878(2) 0.211(6) Uiso 0.487(3) 1 d D U P A 1
F5 F 0.6918(3) 0.9593(3) 0.6819(3) 0.229(4) Uani 0.487(3) 1 d D U P A 1
F6 F 0.6568(3) 0.9066(3) 0.7403(2) 0.245(4) Uani 0.487(3) 1 d D U P A 1
F7 F 0.5899(3) 0.8999(4) 0.6533(3) 0.237(4) Uani 0.487(3) 1 d D U P A 1
F8 F 0.6870(3) 0.8575(3) 0.6759(3) 0.245(4) Uani 0.487(3) 1 d D U P A 1
B3 B 0.6299(3) 0.8679(2) 0.6839(2) 0.221(6) Uiso 0.513(3) 1 d D U P A 2
F9 F 0.6046(4) 0.8013(2) 0.6718(3) 0.269(5) Uani 0.513(3) 1 d D U P A 2
F10 F 0.6111(3) 0.8924(3) 0.73164(17) 0.228(3) Uani 0.513(3) 1 d D U P A 2
F11 F 0.5970(4) 0.9000(3) 0.6354(2) 0.253(5) Uani 0.513(3) 1 d D U P A 2
F12 F 0.7066(2) 0.8775(4) 0.6976(3) 0.248(4) Uani 0.513(3) 1 d D U P A 2
Pd2 Pd 0.68243(3) 0.84413(3) 1.53990(2) 0.1427(2) Uani 1 1 d . U . . .
C1G C 0.74390(18) 0.77373(14) 1.28854(16) 0.1428(14) Uani 1 1 d D U . . .
H1G H 0.6954 0.7519 1.2685 0.171 Uiso 1 1 calc R U . . .
S1G S 0.69418(11) 0.78492(11) 1.38170(8) 0.1886(7) Uani 1 1 d D U . . .
O1G O 0.6798(3) 0.7166(2) 1.3835(2) 0.2271(15) Uani 1 1 d D U . . .
C2G C 0.76421(18) 0.79627(12) 1.34736(15) 0.1682(12) Uani 1 1 d D U . . .
O2G O 0.7219(2) 0.8201(2) 1.43666(17) 0.1869(13) Uani 1 1 d D U . . .
S2G S 0.79557(12) 0.74525(12) 1.09708(9) 0.2053(7) Uani 1 1 d D U . . .
C10G C 0.9141(2) 0.8322(4) 1.25616(18) 0.2186(13) Uani 1 1 d D U . . .
C3G C 0.8341(2) 0.8292(2) 1.37590(16) 0.1900(16) Uani 1 1 d D U . . .
H3G H 0.8474 0.8450 1.4159 0.228 Uiso 1 1 calc R U . . .
O3G O 0.6286(2) 0.8077(2) 1.34546(19) 0.1995(13) Uani 1 1 d D U . . .
C5G C 0.86544(18) 0.8170(3) 1.28761(12) 0.1879(13) Uani 1 1 d D U . . .
O5G O 0.7333(2) 0.7737(3) 1.0686(2) 0.2335(13) Uani 1 1 d D U . . .
C4G C 0.8847(2) 0.8393(4) 1.34654(17) 0.2231(16) Uani 1 1 d D U . . .
O4G O 0.8526(2) 0.7523(3) 1.07502(19) 0.2248(14) Uani 1 1 d D U . . .
C6G C 0.79591(17) 0.7836(3) 1.25921(11) 0.1412(12) Uani 1 1 d D U . . .
O6G O 0.7689(3) 0.6764(2) 1.0931(2) 0.2586(17) Uani 1 1 d D U . . .
C9G C 0.8956(2) 0.8073(3) 1.19853(17) 0.2060(14) Uani 1 1 d D U . . .
H9G H 0.9300 0.8148 1.1780 0.247 Uiso 1 1 calc R U . . .
C7G C 0.7761(2) 0.7619(3) 1.19985(17) 0.1521(15) Uani 1 1 d D U . . .
H7G H 0.7274 0.7408 1.1796 0.183 Uiso 1 1 calc R U . . .
O7G O 0.9548(3) 0.8740(5) 1.3784(3) 0.352(2) Uani 1 1 d . U . . .
C8G C 0.8264(2) 0.7710(3) 1.17069(16) 0.1694(12) Uani 1 1 d D U . . .
O8G O 0.9799(3) 0.8756(4) 1.2810(2) 0.2748(18) Uani 1 1 d . U . . .
C1_1 C 0.7272(2) 0.7442(2) 1.6170(2) 0.1636(13) Uani 1 1 d D U . . .
H1_1 H 0.6921 0.7597 1.6330 0.196 Uiso 1 1 calc R U . . .
C43_1 C 1.4251(8) 0.6262(7) 1.6191(4) 0.524(15) Uiso 0.776(7) 1 d D U P . .
H43A_1 H 1.4142 0.6191 1.6552 0.786 Uiso 0.7761 1 calc . U P . .
H43B_1 H 1.4351 0.6731 1.6169 0.786 Uiso 0.7761 1 calc . U P . .
H43C_1 H 1.4686 0.6056 1.6187 0.786 Uiso 0.7761 1 calc . U P . .
C42_1 C 1.3616(4) 0.5972(4) 1.5691(3) 0.655(14) Uiso 0.776(7) 1 d D U P . .
H42A_1 H 1.3409 0.6332 1.5474 0.786 Uiso 0.776(7) 1 calc R U P . .
H42B_1 H 1.3232 0.5767 1.5842 0.786 Uiso 0.776(7) 1 calc R U P . .
C38_1 C 1.1631(3) 0.4982(3) 1.4503(2) 0.1789(18) Uani 1 1 d D U . . .
H40C_1 H 1.1400 0.4721 1.4743 0.215 Uiso 1 1 calc R U . . .
H40D_1 H 1.1680 0.4687 1.4183 0.215 Uiso 1 1 calc R U . . .
C39_1 C 1.2363(3) 0.5336(4) 1.4864(4) 0.280(4) Uani 0.776(7) 1 d D U P . .
H39_1 H 1.2404 0.5766 1.5044 0.336 Uiso 0.776(7) 1 calc R U P . .
C41_1 C 1.3735(4) 0.5478(5) 1.5268(4) 0.614(12) Uiso 0.776(7) 1 d D U P . .
H41A_1 H 1.4120 0.5220 1.5479 0.736 Uiso 0.776(7) 1 calc R U P . .
H41B_1 H 1.3919 0.5704 1.4984 0.736 Uiso 0.776(7) 1 calc R U P . .
C40_1 C 1.3019(3) 0.5011(4) 1.4937(5) 0.387(7) Uiso 0.776(7) 1 d D U P . .
H40A_1 H 1.3038 0.4851 1.4549 0.465 Uiso 0.776(7) 1 calc R U P . .
H40B_1 H 1.2985 0.4629 1.5154 0.465 Uiso 0.776(7) 1 calc R U P . .
N1_1 N 0.7375(3) 0.7689(2) 1.57257(19) 0.1474(10) Uani 1 1 d . U . . .
N2_1 N 0.9358(2) 0.6606(2) 0.9872(2) 0.1474(11) Uani 1 1 d . U . . .
N3_1 N 1.1172(2) 0.5517(2) 1.42620(15) 0.1520(10) Uani 1 1 d D U . . .
C37_1 C 1.2341(3) 0.8791(2) 1.4188(3) 0.2903(16) Uani 1 1 d D U . . .
H37A_1 H 1.2398 0.9129 1.4513 0.348 Uiso 1 1 calc R U . . .
H37B_1 H 1.2619 0.8975 1.3940 0.348 Uiso 1 1 calc R U . . .
C36_1 C 1.2677(2) 0.8197(2) 1.4436(2) 0.2641(14) Uani 1 1 d D U . . .
H36_1 H 1.3219 0.8310 1.4651 0.317 Uiso 1 1 calc R U . . .
C35_1 C 1.1537(3) 0.8637(2) 1.3833(2) 0.2625(13) Uani 1 1 d D U . . .
H35_1 H 1.1341 0.9031 1.3660 0.315 Uiso 1 1 calc R U . . .
C34_1 C 1.2528(2) 0.7640(3) 1.3939(2) 0.2307(13) Uani 1 1 d D U . . .
H34A_1 H 1.2791 0.7771 1.3664 0.277 Uiso 1 1 calc R U . . .
H34B_1 H 1.2714 0.7243 1.4102 0.277 Uiso 1 1 calc R U . . .
C33_1 C 1.1446(4) 0.8089(2) 1.33674(19) 0.2339(15) Uani 1 1 d D U . . .
H33A_1 H 1.0917 0.7982 1.3132 0.281 Uiso 1 1 calc R U . . .
H33B_1 H 1.1726 0.8229 1.3106 0.281 Uiso 1 1 calc R U . . .
C32_1 C 1.2251(3) 0.7984(4) 1.48422(19) 0.2690(16) Uani 1 1 d D U . . .
H32A_1 H 1.2451 0.7605 1.5031 0.323 Uiso 1 1 calc R U . . .
H32B_1 H 1.2318 0.8344 1.5151 0.323 Uiso 1 1 calc R U . . .
C31_1 C 1.1171(2) 0.8420(2) 1.4274(2) 0.2439(12) Uani 1 1 d D U . . .
H31A_1 H 1.1284 0.8772 1.4598 0.293 Uiso 1 1 calc R U . . .
H31B_1 H 1.0627 0.8338 1.4086 0.293 Uiso 1 1 calc R U . . .
C30_1 C 1.1720(2) 0.7499(2) 1.36286(18) 0.2042(12) Uani 1 1 d D U . . .
H30_1 H 1.1630 0.7140 1.3308 0.245 Uiso 1 1 calc R U . . .
C29_1 C 1.1444(2) 0.7802(2) 1.45134(19) 0.2115(12) Uani 1 1 d D U . . .
H29_1 H 1.1177 0.7655 1.4786 0.254 Uiso 1 1 calc R U . . .
C28_1 C 1.1305(2) 0.7281(2) 1.4030(2) 0.1644(11) Uani 1 1 d D U . . .
C27_1 C 1.0528(3) 0.62788(17) 1.28944(16) 0.1527(17) Uani 1 1 d D U . . .
H27_1 H 1.0356 0.6676 1.2776 0.183 Uiso 1 1 calc R U . . .
C26_1 C 1.0513(3) 0.5783(2) 1.24833(14) 0.1569(17) Uani 1 1 d D U . . .
C25_1 C 1.0682(3) 0.51753(19) 1.26513(16) 0.1638(19) Uani 1 1 d D U . . .
H25_1 H 1.0647 0.4826 1.2365 0.197 Uiso 1 1 calc R U . . .
C24_1 C 1.0900(3) 0.50801(18) 1.32317(16) 0.167(2) Uani 1 1 d D U . . .
H24_1 H 1.1004 0.4662 1.3344 0.201 Uiso 1 1 calc R U . . .
C23_1 C 1.0970(2) 0.55952(18) 1.36571(13) 0.1571(16) Uani 1 1 d D U . . .
C22_1 C 1.0796(2) 0.61996(17) 1.34871(14) 0.1453(14) Uani 1 1 d D U . . .
C21_1 C 1.0875(3) 0.6714(3) 1.3955(3) 0.1483(11) Uani 1 1 d . U . . .
C20_1 C 1.0588(2) 0.64580(17) 1.44283(15) 0.1426(10) Uani 1 1 d D U . . .
C19_1 C 1.08067(19) 0.58621(19) 1.45845(14) 0.1431(10) Uani 1 1 d D U . . .
C18_1 C 1.0672(2) 0.56198(19) 1.50673(16) 0.1504(12) Uani 1 1 d D U . . .
H18_1 H 1.0899 0.5259 1.5226 0.180 Uiso 1 1 calc R U . . .
C17_1 C 1.02092(18) 0.59058(17) 1.53138(15) 0.1480(12) Uani 1 1 d D U . . .
H17_1 H 1.0100 0.5728 1.5632 0.178 Uiso 1 1 calc R U . . .
C16_1 C 0.99010(18) 0.64485(18) 1.51044(15) 0.1364(11) Uani 1 1 d D U . . .
C15_1 C 1.00769(17) 0.67217(18) 1.46540(14) 0.1368(11) Uani 1 1 d D U . . .
H15_1 H 0.9854 0.7085 1.4498 0.164 Uiso 1 1 calc R U . . .
C14_1 C 1.0295(4) 0.5885(4) 1.1875(2) 0.174(2) Uani 1 1 d D U . . .
C13_1 C 1.0166(4) 0.5981(4) 1.1378(2) 0.184(2) Uani 1 1 d D U . . .
C12_1 C 0.9544(2) 0.6474(2) 1.0466(2) 0.1608(14) Uani 1 1 d D U . . .
H12_1 H 0.9305 0.6703 1.0691 0.193 Uiso 1 1 calc R U . . .
C11_1 C 1.0020(3) 0.6062(3) 1.07665(17) 0.1799(15) Uani 1 1 d D U . . .
C10_1 C 1.0416(3) 0.5742(3) 1.04681(18) 0.2153(15) Uani 1 1 d D U . . .
H10_1 H 1.0762 0.5466 1.0653 0.258 Uiso 1 1 calc R U . . .
C9_1 C 1.0281(3) 0.5844(3) 0.9882(2) 0.2232(15) Uani 1 1 d D U . . .
H9_1 H 1.0521 0.5628 0.9651 0.268 Uiso 1 1 calc R U . . .
C8_1 C 0.9788(3) 0.6269(3) 0.9654(2) 0.1993(14) Uani 1 1 d D U . . .
H8_1 H 0.9745 0.6336 0.9263 0.239 Uiso 1 1 calc R U . . .
C7_1 C 0.93478(19) 0.6684(2) 1.53206(17) 0.1487(14) Uani 1 1 d D U . . .
C6_1 C 0.88541(19) 0.6830(2) 1.54851(17) 0.1514(14) Uani 1 1 d D U . . .
C5_1 C 0.7892(2) 0.75067(18) 1.55046(17) 0.1360(11) Uani 1 1 d D U . . .
H5_1 H 0.7975 0.7713 1.5189 0.163 Uiso 1 1 calc R U . . .
C4_1 C 0.8305(2) 0.7024(2) 1.57300(17) 0.1434(11) Uani 1 1 d D U . . .
C3_1 C 0.8189(2) 0.6736(2) 1.61968(15) 0.1746(13) Uani 1 1 d D U . . .
H3_1 H 0.8460 0.6400 1.6360 0.210 Uiso 1 1 calc R U . . .
C2_1 C 0.7661(2) 0.6956(2) 1.64168(19) 0.1751(14) Uani 1 1 d D U . . .
H2_1 H 0.7568 0.6772 1.6738 0.210 Uiso 1 1 calc R U . . .
C1_2 C 0.8136(2) 0.9191(2) 1.6265(2) 0.1617(17) Uani 1 1 d D U . . .
H1_2 H 0.7950 0.8989 1.6539 0.194 Uiso 1 1 calc R U . . .
C43_2 C 0.7874(5) 1.3007(6) 1.3721(4) 0.337(8) Uiso 0.764(7) 1 d D U P . .
H43A_2 H 0.7794 1.2815 1.4057 0.506 Uiso 0.7638 1 calc . U P . .
H43B_2 H 0.7395 1.3030 1.3428 0.506 Uiso 0.7638 1 calc . U P . .
H43C_2 H 0.8149 1.3447 1.3845 0.506 Uiso 0.7638 1 calc . U P . .
C42_2 C 0.8310(5) 1.2590(6) 1.3463(3) 0.395(9) Uiso 0.764(7) 1 d D U P . .
H42A_2 H 0.8816 1.2622 1.3742 0.473 Uiso 0.764(7) 1 calc R U P . .
H42B_2 H 0.8079 1.2130 1.3412 0.473 Uiso 0.764(7) 1 calc R U P . .
C38_2 C 1.0207(3) 1.2236(3) 1.2994(3) 0.183(2) Uani 1 1 d D U . . .
H39C_2 H 1.0702 1.2392 1.3022 0.219 Uiso 1 1 calc R U . . .
C41_2 C 0.8361(3) 1.2765(6) 1.2902(3) 0.409(9) Uiso 0.764(7) 1 d D U P . .
H41A_2 H 0.8515 1.3242 1.2942 0.491 Uiso 0.764(7) 1 calc R U P . .
H41B_2 H 0.7859 1.2672 1.2613 0.491 Uiso 0.764(7) 1 calc R U P . .
C40_2 C 0.8875(3) 1.2436(5) 1.2658(3) 0.240(4) Uiso 0.764(7) 1 d D U P . .
H40A_2 H 0.8778 1.1958 1.2668 0.288 Uiso 0.764(7) 1 calc R U P . .
H40B_2 H 0.8773 1.2517 1.2246 0.288 Uiso 0.764(7) 1 calc R U P . .
C39_2 C 0.9661(3) 1.2669(4) 1.2983(5) 0.260(4) Uani 0.764(7) 1 d D U P . .
H39_2 H 0.9806 1.3097 1.3183 0.312 Uiso 0.764(7) 1 calc R U P . .
N1_2 N 0.7754(2) 0.9025(2) 1.56892(18) 0.1392(11) Uani 1 1 d . U . . .
N2_2 N 0.9431(2) 0.7898(2) 0.97051(18) 0.1371(11) Uani 1 1 d . U . . .
N3_2 N 0.9935(2) 1.1531(2) 1.29573(15) 0.1632(12) Uani 1 1 d D U . . .
C6_2 C 0.9008(2) 1.0038(2) 1.50827(15) 0.1383(15) Uani 1 1 d D U . . .
C37_2 C 0.6266(2) 0.9978(2) 1.1637(2) 0.1623(15) Uani 1 1 d D U . . .
H37A_2 H 0.6020 0.9882 1.1212 0.195 Uiso 1 1 calc R U . . .
H37B_2 H 0.5877 0.9989 1.1825 0.195 Uiso 1 1 calc R U . . .
C36_2 C 0.6749(2) 1.0630(2) 1.17715(18) 0.1722(12) Uani 1 1 d D U . . .
H36_2 H 0.6436 1.0974 1.1617 0.207 Uiso 1 1 calc R U . . .
C35_2 C 0.6736(2) 0.9444(2) 1.18619(17) 0.1556(12) Uani 1 1 d D U . . .
H35_2 H 0.6418 0.9010 1.1773 0.187 Uiso 1 1 calc R U . . .
C34_2 C 0.7341(2) 1.0619(2) 1.14853(18) 0.1806(12) Uani 1 1 d D U . . .
H34A_2 H 0.7111 1.0525 1.1058 0.217 Uiso 1 1 calc R U . . .
H34B_2 H 0.7655 1.1049 1.1571 0.217 Uiso 1 1 calc R U . . .
C33_2 C 0.7349(2) 0.9430(2) 1.15928(19) 0.1549(11) Uani 1 1 d D U . . .
H33A_2 H 0.7667 0.9099 1.1759 0.186 Uiso 1 1 calc R U . . .
H33B_2 H 0.7134 0.9310 1.1167 0.186 Uiso 1 1 calc R U . . .
C32_2 C 0.7105(3) 1.0790(2) 1.24141(18) 0.1735(12) Uani 1 1 d D U . . .
H32A_2 H 0.6722 1.0815 1.2605 0.208 Uiso 1 1 calc R U . . .
H32B_2 H 0.7423 1.1218 1.2499 0.208 Uiso 1 1 calc R U . . .
C31_2 C 0.7110(3) 0.9598(2) 1.25189(16) 0.1451(12) Uani 1 1 d D U . . .
H31A_2 H 0.6731 0.9591 1.2717 0.174 Uiso 1 1 calc R U . . .
H31B_2 H 0.7434 0.9266 1.2668 0.174 Uiso 1 1 calc R U . . .
C30_2 C 0.7805(2) 1.0098(2) 1.17193(16) 0.1596(12) Uani 1 1 d D U . . .
H30_2 H 0.8196 1.0089 1.1528 0.191 Uiso 1 1 calc R U . . .
C29_2 C 0.7563(2) 1.0266(2) 1.26396(16) 0.1492(11) Uani 1 1 d D U . . .
H29_2 H 0.7794 1.0370 1.3071 0.179 Uiso 1 1 calc R U . . .
C28_2 C 0.8180(2) 1.0243(3) 1.23692(18) 0.1463(14) Uani 1 1 d D U . . .
C27_2 C 0.9540(2) 1.0072(2) 1.19131(17) 0.1482(12) Uani 1 1 d D U . . .
H27_2 H 0.9229 0.9664 1.1818 0.178 Uiso 1 1 calc R U . . .
C26_2 C 1.0041(2) 1.0208(2) 1.16192(16) 0.1649(12) Uani 1 1 d D U . . .
C25_2 C 1.0498(2) 1.0806(2) 1.17620(17) 0.1715(14) Uani 1 1 d D U . . .
H25_2 H 1.0835 1.0909 1.1556 0.206 Uiso 1 1 calc R U . . .
C24_2 C 1.0466(2) 1.12481(19) 1.21999(17) 0.1600(13) Uani 1 1 d D U . . .
H24_2 H 1.0791 1.1648 1.2304 0.192 Uiso 1 1 calc R U . . .
C23_2 C 0.9953(2) 1.11062(18) 1.24905(14) 0.1523(11) Uani 1 1 d D U . . .
C22_2 C 0.94837(19) 1.05141(18) 1.23393(14) 0.1384(11) Uani 1 1 d D U . . .
C21_2 C 0.8905(3) 1.0413(3) 1.2637(2) 0.1352(14) Uani 1 1 d . U . . .
C20_2 C 0.9234(2) 1.06779(19) 1.32695(13) 0.1394(14) Uani 1 1 d D U . . .
C19_2 C 0.9732(2) 1.1254(2) 1.34083(13) 0.1421(13) Uani 1 1 d D U . . .
C18_2 C 1.0025(3) 1.1529(2) 1.39855(16) 0.1511(17) Uani 1 1 d D U . . .
H18_2 H 1.0354 1.1927 1.4082 0.181 Uiso 1 1 calc R U . . .
C17_2 C 0.9840(2) 1.12232(18) 1.44228(14) 0.1522(16) Uani 1 1 d D U . . .
H17_2 H 1.0031 1.1417 1.4815 0.183 Uiso 1 1 calc R U . . .
C16_2 C 0.9375(2) 1.06320(19) 1.42813(14) 0.1438(14) Uani 1 1 d D U . . .
C15_2 C 0.9096(2) 1.03585(19) 1.37087(13) 0.1419(16) Uani 1 1 d D U . . .
H15_2 H 0.8802 0.9942 1.3617 0.170 Uiso 1 1 calc R U . . .
C14_2 C 1.0062(3) 0.9735(3) 1.1158(2) 0.1708(16) Uani 1 1 d D U . . .
C13_2 C 1.0092(3) 0.9356(3) 1.0765(2) 0.1567(16) Uani 1 1 d D U . . .
C12_2 C 0.9549(2) 0.8335(2) 1.01498(19) 0.1401(13) Uani 1 1 d D U . . .
H12_2 H 0.9263 0.8262 1.0401 0.168 Uiso 1 1 calc R U . . .
C11_2 C 1.0054(2) 0.8894(2) 1.02821(17) 0.1498(13) Uani 1 1 d D U . . .
C10_2 C 1.0468(2) 0.9041(2) 0.99228(17) 0.1576(14) Uani 1 1 d D U . . .
H10_2 H 1.0795 0.9438 0.9990 0.189 Uiso 1 1 calc R U . . .
C9_2 C 1.0381(2) 0.8577(2) 0.94569(19) 0.1635(15) Uani 1 1 d D U . . .
H9_2 H 1.0664 0.8645 0.9203 0.196 Uiso 1 1 calc R U . . .
C8_2 C 0.9888(3) 0.8022(2) 0.9365(2) 0.1527(13) Uani 1 1 d D U . . .
H8_2 H 0.9854 0.7705 0.9053 0.183 Uiso 1 1 calc R U . . .
C7_2 C 0.9184(2) 1.0305(2) 1.47276(15) 0.1468(15) Uani 1 1 d D U . . .
C5_2 C 0.8072(2) 0.9320(2) 1.53322(18) 0.1430(14) Uani 1 1 d D U . . .
H5_2 H 0.7827 0.9223 1.4925 0.172 Uiso 1 1 calc R U . . .
C4_2 C 0.8726(2) 0.9753(2) 1.55072(16) 0.1352(14) Uani 1 1 d D U . . .
C3_2 C 0.9079(2) 0.9930(3) 1.60969(13) 0.1702(18) Uani 1 1 d D U . . .
H3_2 H 0.9512 1.0242 1.6234 0.204 Uiso 1 1 calc R U . . .
C2_2 C 0.8777(2) 0.9635(3) 1.64796(19) 0.185(2) Uani 1 1 d D U . . .
H2_2 H 0.9009 0.9737 1.6888 0.222 Uiso 1 1 calc R U . . .
C1_3 C 0.6249(2) 0.9717(2) 1.54081(18) 0.1456(15) Uani 1 1 d D U . . .
H1_3 H 0.6417 0.9718 1.5819 0.175 Uiso 1 1 calc R U . . .
C43_3 C 0.3262(5) 0.8299(5) 1.1879(3) 0.79(3) Uiso 0.632(5) 1 d D U P . .
H43A_3 H 0.3144 0.8000 1.2142 1.188 Uiso 0.6319 1 calc . U P . .
H43B_3 H 0.3320 0.8750 1.2052 1.188 Uiso 0.6319 1 calc . U P . .
H43C_3 H 0.3723 0.8211 1.1814 1.188 Uiso 0.6319 1 calc . U P . .
C42_3 C 0.2647(6) 0.8199(15) 1.1309(2) 0.732(16) Uiso 0.632(5) 1 d D U P . .
H42A_3 H 0.2362 0.8572 1.1280 0.878 Uiso 0.632(5) 1 calc R U P . .
H42B_3 H 0.2308 0.7800 1.1300 0.878 Uiso 0.632(5) 1 calc R U P . .
C38_3 C 0.3248(2) 0.9502(3) 1.0341(2) 0.1737(19) Uani 1 1 d D U . . .
H39A_3 H 0.3048 0.9710 1.0628 0.208 Uiso 1 1 calc R U . . .
H39B_3 H 0.3317 0.9829 1.0077 0.208 Uiso 1 1 calc R U . . .
C41_3 C 0.2915(5) 0.8133(4) 1.0781(2) 0.560(12) Uiso 0.632(5) 1 d D U P . .
H41A_3 H 0.3429 0.8357 1.0892 0.672 Uiso 0.632(5) 1 calc R U P . .
H41B_3 H 0.2923 0.7665 1.0675 0.672 Uiso 0.632(5) 1 calc R U P . .
C40_3 C 0.2464(4) 0.8402(3) 1.02737(19) 0.183(4) Uiso 0.632(5) 1 d D U P . .
H40C_3 H 0.2264 0.8030 0.9965 0.220 Uiso 0.632(5) 1 calc R U P . .
H40D_3 H 0.2036 0.8533 1.0377 0.220 Uiso 0.632(5) 1 calc R U P . .
C39_3 C 0.2714(4) 0.8934(3) 0.9998(3) 0.192(3) Uani 0.632(5) 1 d D U P . .
H40A_3 H 0.2267 0.9108 0.9766 0.230 Uiso 0.632(5) 1 calc R U P . .
H40B_3 H 0.2934 0.8742 0.9718 0.230 Uiso 0.632(5) 1 calc R U P . .
N1_3 N 0.6326(2) 0.9204(2) 1.50691(19) 0.1377(11) Uani 1 1 d . U . . .
N2_3 N 0.7908(2) 0.7661(2) 0.90797(19) 0.1419(10) Uani 1 1 d . U . . .
N3_3 N 0.3977(2) 0.9297(2) 1.06520(15) 0.1680(13) Uani 1 1 d D U . . .
C37_3 C 0.4676(2) 0.60858(18) 1.1458(2) 0.1474(14) Uani 1 1 d D U . . .
H37A_3 H 0.4597 0.5894 1.1799 0.177 Uiso 1 1 calc R U . . .
H37B_3 H 0.4723 0.5728 1.1186 0.177 Uiso 1 1 calc R U . . .
C36_3 C 0.4016(2) 0.6425(2) 1.11552(17) 0.1487(13) Uani 1 1 d D U . . .
H36_3 H 0.3555 0.6102 1.1032 0.178 Uiso 1 1 calc R U . . .
C35_3 C 0.5374(2) 0.65679(19) 1.16524(17) 0.1372(12) Uani 1 1 d D U . . .
H35_3 H 0.5804 0.6345 1.1856 0.165 Uiso 1 1 calc R U . . .
C34_3 C 0.4139(2) 0.6686(2) 1.06237(16) 0.1433(13) Uani 1 1 d D U . . .
H34A_3 H 0.4199 0.6325 1.0361 0.172 Uiso 1 1 calc R U . . .
H34B_3 H 0.3708 0.6892 1.0409 0.172 Uiso 1 1 calc R U . . .
C33_3 C 0.54924(19) 0.6840(2) 1.11074(17) 0.1356(12) Uani 1 1 d D U . . .
H33A_3 H 0.5953 0.7153 1.1220 0.163 Uiso 1 1 calc R U . . .
H33B_3 H 0.5533 0.6480 1.0834 0.163 Uiso 1 1 calc R U . . .
C32_3 C 0.39382(18) 0.6976(2) 1.15660(18) 0.1433(12) Uani 1 1 d D U . . .
H32A_3 H 0.3854 0.6806 1.1914 0.172 Uiso 1 1 calc R U . . .
H32B_3 H 0.3517 0.7204 1.1369 0.172 Uiso 1 1 calc R U . . .
C31_3 C 0.5291(2) 0.7116(2) 1.20621(17) 0.1342(13) Uani 1 1 d D U . . .
H31A_3 H 0.5199 0.6940 1.2405 0.161 Uiso 1 1 calc R U . . .
H31B_3 H 0.5750 0.7434 1.2200 0.161 Uiso 1 1 calc R U . . .
C30_3 C 0.4825(2) 0.71806(18) 1.08180(16) 0.1408(12) Uani 1 1 d D U . . .
H30_3 H 0.4897 0.7360 1.0465 0.169 Uiso 1 1 calc R U . . .
C29_3 C 0.46602(19) 0.74376(18) 1.17389(16) 0.1397(11) Uani 1 1 d D U . . .
H29_3 H 0.4617 0.7801 1.2014 0.168 Uiso 1 1 calc R U . . .
C28_3 C 0.4781(2) 0.77418(18) 1.12286(18) 0.1339(11) Uani 1 1 d D U . . .
C27_3 C 0.54465(18) 0.8489(2) 1.03557(16) 0.1340(13) Uani 1 1 d D U . . .
H27_3 H 0.5815 0.8234 1.0543 0.161 Uiso 1 1 calc R U . . .
C26_3 C 0.54377(18) 0.8712(2) 0.98285(15) 0.1506(13) Uani 1 1 d D U . . .
C25_3 C 0.4914(2) 0.9107(2) 0.95673(15) 0.1598(13) Uani 1 1 d D U . . .
H25_3 H 0.4895 0.9252 0.9201 0.192 Uiso 1 1 calc R U . . .
C24_3 C 0.44202(19) 0.9290(2) 0.98416(16) 0.1665(14) Uani 1 1 d D U . . .
H24_3 H 0.4080 0.9577 0.9673 0.200 Uiso 1 1 calc R U . . .
C23_3 C 0.44240(17) 0.9052(2) 1.03594(13) 0.1435(11) Uani 1 1 d D U . . .
C22_3 C 0.49226(17) 0.86346(19) 1.06111(14) 0.1328(10) Uani 1 1 d D U . . .
C21_3 C 0.4841(3) 0.8399(3) 1.1166(2) 0.1309(11) Uani 1 1 d . U . . .
C20_3 C 0.4716(2) 0.89103(18) 1.15430(13) 0.1383(12) Uani 1 1 d D U . . .
C19_3 C 0.4255(2) 0.9348(2) 1.12767(13) 0.1509(13) Uani 1 1 d D U . . .
C18_3 C 0.4086(2) 0.9840(2) 1.16140(17) 0.1658(15) Uani 1 1 d D U . . .
H18_3 H 0.3761 1.0133 1.1431 0.199 Uiso 1 1 calc R U . . .
C17_3 C 0.4386(2) 0.99031(19) 1.22076(15) 0.1688(15) Uani 1 1 d D U . . .
H17_3 H 0.4255 1.0229 1.2437 0.203 Uiso 1 1 calc R U . . .
C16_3 C 0.4883(2) 0.9488(2) 1.24761(14) 0.1529(15) Uani 1 1 d D U . . .
C15_3 C 0.5061(2) 0.90013(17) 1.21431(13) 0.1358(14) Uani 1 1 d D U . . .
H15_3 H 0.5416 0.8731 1.2324 0.163 Uiso 1 1 calc R U . . .
C14_3 C 0.5962(2) 0.8536(3) 0.9558(2) 0.1469(16) Uani 1 1 d D U . . .
C13_3 C 0.6376(3) 0.8407(3) 0.9311(2) 0.1471(16) Uani 1 1 d D U . . .
C12_3 C 0.7416(2) 0.7834(2) 0.93156(17) 0.1368(12) Uani 1 1 d D U . . .
H12_3 H 0.7441 0.7719 0.9692 0.164 Uiso 1 1 calc R U . . .
C11_3 C 0.6868(2) 0.8180(3) 0.90259(17) 0.1430(13) Uani 1 1 d D U . . .
C10_3 C 0.6828(2) 0.8341(3) 0.84753(17) 0.1631(16) Uani 1 1 d D U . . .
H10_3 H 0.6454 0.8578 0.8264 0.196 Uiso 1 1 calc R U . . .
C9_3 C 0.7348(2) 0.8144(2) 0.82449(19) 0.1665(16) Uani 1 1 d D U . . .
H9_3 H 0.7335 0.8240 0.7866 0.200 Uiso 1 1 calc R U . . .
C8_3 C 0.7890(2) 0.7807(2) 0.8562(2) 0.1559(14) Uani 1 1 d D U . . .
H8_3 H 0.8254 0.7681 0.8403 0.187 Uiso 1 1 calc R U . . .
C7_3 C 0.5217(3) 0.9568(3) 1.30951(15) 0.154(2) Uani 1 1 d D U . . .
C6_3 C 0.5450(3) 0.9647(3) 1.36050(15) 0.165(2) Uani 1 1 d D U . . .
C5_3 C 0.6058(3) 0.91841(18) 1.45058(17) 0.1410(16) Uani 1 1 d D U . . .
H5_3 H 0.6096 0.8810 1.4273 0.169 Uiso 1 1 calc R U . . .
C4_3 C 0.5721(3) 0.9685(2) 1.42306(16) 0.1413(15) Uani 1 1 d D U . . .
C3_3 C 0.5659(2) 1.0231(2) 1.45678(14) 0.1493(16) Uani 1 1 d D U . . .
H3_3 H 0.5438 1.0587 1.4393 0.179 Uiso 1 1 calc R U . . .
C2_3 C 0.5930(2) 1.0239(2) 1.51687(18) 0.1471(16) Uani 1 1 d D U . . .
H2_3 H 0.5897 1.0603 1.5414 0.176 Uiso 1 1 calc R U . . .
C1_4 C 0.5320(3) 0.7885(2) 1.5341(2) 0.1696(16) Uani 1 1 d D U . . .
H1_4 H 0.5398 0.8223 1.5647 0.204 Uiso 1 1 calc R U . . .
C38_4 C 0.4756(3) 0.3459(2) 1.1790(2) 0.197(2) Uani 1 1 d D U . . .
H38A_4 H 0.4291 0.3455 1.1886 0.236 Uiso 1 1 calc R U . . .
H38B_4 H 0.4630 0.3290 1.1375 0.236 Uiso 1 1 calc R U . . .
C39_4 C 0.5252(2) 0.3048(3) 1.2167(3) 0.277(4) Uani 0.743(5) 1 d D U P . .
H39A_4 H 0.4987 0.2599 1.2115 0.332 Uiso 0.743(5) 1 calc R U P . .
H39B_4 H 0.5364 0.3223 1.2579 0.332 Uiso 0.743(5) 1 calc R U P . .
C40_4 C 0.5962(2) 0.3017(4) 1.2045(2) 0.241(5) Uiso 0.743(5) 1 d D U P . .
H40A_4 H 0.6154 0.3461 1.1986 0.290 Uiso 0.743(5) 1 calc R U P . .
H40B_4 H 0.6326 0.2887 1.2392 0.290 Uiso 0.743(5) 1 calc R U P . .
C41_4 C 0.5920(3) 0.2566(4) 1.1535(2) 0.392(9) Uiso 0.743(5) 1 d D U P . .
H41A_4 H 0.5846 0.2117 1.1640 0.471 Uiso 0.743(5) 1 calc R U P . .
H41B_4 H 0.5468 0.2623 1.1218 0.471 Uiso 0.743(5) 1 calc R U P . .
C42_4 C 0.6535(3) 0.2607(3) 1.1293(3) 0.339(8) Uiso 0.743(5) 1 d D U P . .
H42A_4 H 0.6376 0.2308 1.0928 0.407 Uiso 0.743(5) 1 calc R U P . .
H42B_4 H 0.6954 0.2438 1.1569 0.407 Uiso 0.743(5) 1 calc R U P . .
C43_4 C 0.6817(5) 0.3251(3) 1.1163(4) 0.307(7) Uiso 0.743(5) 1 d D U P . .
H43A_4 H 0.7304 0.3234 1.1117 0.461 Uiso 0.7429 1 calc . U P . .
H43B_4 H 0.6862 0.3582 1.1485 0.461 Uiso 0.7429 1 calc . U P . .
H43C_4 H 0.6474 0.3364 1.0803 0.461 Uiso 0.7429 1 calc . U P . .
C31_4 C 0.7940(2) 0.6006(2) 1.3466(2) 0.1686(12) Uani 1 1 d D U . . .
H31A_4 H 0.7675 0.6371 1.3308 0.202 Uiso 1 1 calc R U . . .
H31B_4 H 0.8137 0.6099 1.3896 0.202 Uiso 1 1 calc R U . . .
N1_4 N 0.5853(2) 0.7828(2) 1.50984(19) 0.1441(12) Uani 1 1 d . U . . .
N2_4 N 0.7867(2) 0.6354(2) 0.92846(19) 0.1408(11) Uani 1 1 d . U . . .
N3_4 N 0.5174(2) 0.4160(2) 1.19029(15) 0.1509(11) Uani 1 1 d D U . . .
C37_4 C 0.8951(2) 0.5382(2) 1.3471(2) 0.1820(15) Uani 1 1 d D U . . .
H37A_4 H 0.9153 0.5469 1.3900 0.218 Uiso 1 1 calc R U . . .
H37B_4 H 0.9371 0.5340 1.3322 0.218 Uiso 1 1 calc R U . . .
C36_4 C 0.8425(2) 0.4745(2) 1.33055(18) 0.1672(12) Uani 1 1 d D U . . .
H36_4 H 0.8692 0.4377 1.3469 0.201 Uiso 1 1 calc R U . . .
C35_4 C 0.8568(2) 0.5947(2) 1.32254(18) 0.1716(12) Uani 1 1 d D U . . .
H35_4 H 0.8925 0.6360 1.3336 0.206 Uiso 1 1 calc R U . . .
C34_4 C 0.8119(3) 0.4619(2) 1.26443(18) 0.1631(12) Uani 1 1 d D U . . .
H34A_4 H 0.8529 0.4579 1.2484 0.196 Uiso 1 1 calc R U . . .
H34B_4 H 0.7773 0.4207 1.2527 0.196 Uiso 1 1 calc R U . . .
C33_4 C 0.8253(3) 0.5808(2) 1.25711(17) 0.1666(13) Uani 1 1 d D U . . .
H33A_4 H 0.7993 0.6173 1.2408 0.200 Uiso 1 1 calc R U . . .
H33B_4 H 0.8659 0.5769 1.2406 0.200 Uiso 1 1 calc R U . . .
C32_4 C 0.7800(2) 0.4812(2) 1.35430(18) 0.1693(11) Uani 1 1 d D U . . .
H32A_4 H 0.7995 0.4893 1.3973 0.203 Uiso 1 1 calc R U . . .
H32B_4 H 0.7448 0.4403 1.3436 0.203 Uiso 1 1 calc R U . . .
C30_4 C 0.7720(2) 0.5183(2) 1.24079(16) 0.1481(11) Uani 1 1 d D U . . .
H30_4 H 0.7519 0.5097 1.1974 0.178 Uiso 1 1 calc R U . . .
C29_4 C 0.7409(2) 0.5371(2) 1.32975(17) 0.1565(12) Uani 1 1 d D U . . .
H29_4 H 0.6996 0.5413 1.3460 0.188 Uiso 1 1 calc R U . . .
C28_4 C 0.7088(2) 0.5240(3) 1.26378(18) 0.1424(13) Uani 1 1 d D U . . .
C27_4 C 0.6299(2) 0.5249(2) 1.12732(15) 0.1238(14) Uani 1 1 d D U . . .
H27_4 H 0.6648 0.5635 1.1393 0.149 Uiso 1 1 calc R U . . .
C26_4 C 0.6040(2) 0.4995(2) 1.06916(13) 0.1296(14) Uani 1 1 d D U . . .
C25_4 C 0.5464(2) 0.4485(2) 1.05060(15) 0.1547(15) Uani 1 1 d D U . . .
H25_4 H 0.5262 0.4332 1.0104 0.186 Uiso 1 1 calc R U . . .
C24_4 C 0.5181(2) 0.4198(2) 1.08998(15) 0.1614(17) Uani 1 1 d D U . . .
H24_4 H 0.4786 0.3847 1.0768 0.194 Uiso 1 1 calc R U . . .
C23_4 C 0.5471(2) 0.44210(19) 1.14890(13) 0.1397(13) Uani 1 1 d D U . . .
C22_4 C 0.60529(19) 0.4943(2) 1.16831(13) 0.1270(13) Uani 1 1 d D U . . .
C21_4 C 0.6336(3) 0.5139(3) 1.2323(2) 0.1318(14) Uani 1 1 d . U . . .
C20_4 C 0.57355(19) 0.51284(19) 1.25784(14) 0.1318(11) Uani 1 1 d D U . . .
C19_4 C 0.5169(2) 0.4603(2) 1.23682(14) 0.1502(11) Uani 1 1 d D U . . .
C18_4 C 0.4615(2) 0.4517(2) 1.26199(17) 0.1707(14) Uani 1 1 d D U . . .
H18_4 H 0.4245 0.4146 1.2490 0.205 Uiso 1 1 calc R U . . .
C17_4 C 0.4597(2) 0.49670(19) 1.30579(16) 0.1705(14) Uani 1 1 d D U . . .
H17_4 H 0.4223 0.4901 1.3236 0.205 Uiso 1 1 calc R U . . .
C16_4 C 0.5127(2) 0.55154(19) 1.32389(15) 0.1600(12) Uani 1 1 d D U . . .
C15_4 C 0.56787(17) 0.56012(19) 1.29873(15) 0.1412(12) Uani 1 1 d D U . . .
H15_4 H 0.6024 0.5990 1.3096 0.169 Uiso 1 1 calc R U . . .
C14_4 C 0.6339(3) 0.5250(3) 1.0263(2) 0.1442(16) Uani 1 1 d D U . . .
C13_4 C 0.6570(3) 0.5432(3) 0.9901(2) 0.1477(16) Uani 1 1 d D U . . .
C12_4 C 0.7529(3) 0.6132(2) 0.9657(2) 0.1452(13) Uani 1 1 d D U . . .
H12_4 H 0.7720 0.6309 1.0054 0.174 Uiso 1 1 calc R U . . .
C11_4 C 0.6908(2) 0.5652(3) 0.94824(16) 0.1566(15) Uani 1 1 d D U . . .
C10_4 C 0.6661(3) 0.5359(3) 0.89174(17) 0.1833(18) Uani 1 1 d D U . . .
H10_4 H 0.6248 0.5025 0.8785 0.220 Uiso 1 1 calc R U . . .
C9_4 C 0.7038(3) 0.5570(3) 0.85554(19) 0.2125(18) Uani 1 1 d D U . . .
H9_4 H 0.6888 0.5381 0.8162 0.255 Uiso 1 1 calc R U . . .
C8_4 C 0.7635(2) 0.6057(2) 0.8758(2) 0.1781(16) Uani 1 1 d D U . . .
H8_4 H 0.7892 0.6183 0.8498 0.214 Uiso 1 1 calc R U . . .
C7_4 C 0.5068(3) 0.6007(2) 1.36656(18) 0.1761(15) Uani 1 1 d D U . . .
C6_4 C 0.5042(3) 0.6411(2) 1.40215(18) 0.1772(17) Uani 1 1 d D U . . .
C5_4 C 0.5765(2) 0.7365(2) 1.47014(19) 0.1449(14) Uani 1 1 d D U . . .
H5_4 H 0.6158 0.7323 1.4548 0.174 Uiso 1 1 calc R U . . .
C4_4 C 0.5127(2) 0.6918(2) 1.44798(19) 0.1644(13) Uani 1 1 d D U . . .
C3_4 C 0.4561(2) 0.6966(2) 1.47155(16) 0.1894(15) Uani 1 1 d D U . . .
H3_4 H 0.4117 0.6667 1.4579 0.227 Uiso 1 1 calc R U . . .
C2_4 C 0.4661(2) 0.7465(2) 1.5158(2) 0.1886(16) Uani 1 1 d D U . . .
H2_4 H 0.4286 0.7516 1.5329 0.226 Uiso 1 1 calc R U . . .

loop_
_atom_site_aniso_label
_atom_site_aniso_U_11
_atom_site_aniso_U_22
_atom_site_aniso_U_33
_atom_site_aniso_U_23
_atom_site_aniso_U_13
_atom_site_aniso_U_12
Pd1 0.1523(3) 0.1369(4) 0.1086(4) -0.0131(3) 0.0300(3) -0.0199(3)
B1 0.3452(16) 0.2760(19) 0.1698(16) -0.0027(13) 0.0925(12) 0.0466(16)
F2 0.359(3) 0.2811(15) 0.224(3) -0.0324(14) 0.132(2) 0.0450(16)
F1 0.3432(13) 0.323(4) 0.188(3) 0.031(3) 0.0952(13) 0.0455(15)
F3 0.3358(17) 0.193(3) 0.1646(12) 0.0074(13) 0.0870(10) 0.0360(19)
F4 0.341(3) 0.3107(18) 0.1776(15) 0.0207(13) 0.1027(16) 0.0519(19)
F5 0.264(7) 0.269(9) 0.165(6) 0.027(6) 0.073(5) 0.074(6)
F6 0.244(5) 0.299(7) 0.232(7) 0.072(6) 0.079(5) 0.172(4)
F7 0.321(7) 0.242(9) 0.173(6) -0.041(6) 0.144(4) 0.000(7)
F8 0.324(7) 0.239(8) 0.195(7) -0.030(6) 0.111(5) 0.080(6)
F9 0.308(8) 0.243(8) 0.256(9) -0.003(7) 0.075(7) 0.106(6)
F10 0.317(5) 0.300(6) 0.135(5) 0.064(4) 0.110(4) 0.201(4)
F11 0.300(8) 0.278(9) 0.150(6) 0.062(6) 0.013(6) 0.065(7)
F12 0.328(6) 0.265(8) 0.216(6) 0.047(6) 0.170(4) 0.057(6)
Pd2 0.1737(3) 0.1394(4) 0.1063(4) -0.0162(3) 0.0400(3) 0.0184(3)
C1G 0.1327(13) 0.154(4) 0.1121(10) -0.0155(13) 0.0042(8) 0.0195(16)
S1G 0.1896(10) 0.2073(13) 0.1524(10) -0.0366(10) 0.0515(7) 0.0032(10)
O1G 0.277(3) 0.2052(13) 0.213(3) -0.0362(13) 0.1192(18) 0.0078(14)
C2G 0.1530(10) 0.203(3) 0.1161(10) -0.0300(13) 0.0112(7) 0.0108(13)
O2G 0.194(2) 0.201(2) 0.1506(13) -0.0323(14) 0.0455(12) 0.028(2)
S2G 0.2292(11) 0.2349(15) 0.1277(10) -0.0172(10) 0.0384(8) 0.0097(11)
C10G 0.1600(14) 0.305(3) 0.1537(12) -0.0439(14) 0.0340(9) -0.0318(15)
C3G 0.1592(11) 0.246(4) 0.1232(14) -0.0415(18) 0.0096(9) -0.0052(14)
O3G 0.1719(14) 0.238(2) 0.165(2) -0.0443(18) 0.0440(14) 0.0021(14)
C5G 0.1424(11) 0.250(3) 0.1295(10) -0.0420(13) 0.0122(7) -0.0167(13)
O5G 0.2388(15) 0.294(2) 0.130(2) -0.022(2) 0.0187(16) 0.0272(14)
C4G 0.1617(13) 0.323(4) 0.1326(11) -0.0629(15) 0.0148(9) -0.0377(16)
O4G 0.2455(13) 0.270(4) 0.1420(16) -0.0104(19) 0.0516(10) 0.0180(15)
C6G 0.1276(12) 0.155(3) 0.1112(10) -0.0150(13) 0.0017(7) 0.0191(13)
O6G 0.328(3) 0.2422(14) 0.177(3) -0.0327(14) 0.071(2) -0.0170(15)
C9G 0.1728(15) 0.268(4) 0.1502(12) -0.0276(15) 0.0387(11) -0.0130(17)
C7G 0.1475(14) 0.166(4) 0.1112(10) -0.0155(13) 0.0066(8) 0.0105(17)
O7G 0.1945(17) 0.579(5) 0.192(3) -0.151(3) 0.0338(17) -0.131(2)
C8G 0.1637(14) 0.194(3) 0.1314(10) -0.0050(12) 0.0273(8) 0.0194(15)
O8G 0.1848(17) 0.381(4) 0.204(3) -0.069(2) 0.0463(17) -0.0811(17)
C1_1 0.255(2) 0.133(2) 0.1073(18) -0.0133(16) 0.0713(14) 0.0253(16)
C38_1 0.199(3) 0.181(2) 0.144(3) 0.009(2) 0.026(3) 0.0657(15)
C39_1 0.197(3) 0.266(8) 0.306(9) 0.033(6) -0.033(3) 0.068(3)
N1_1 0.1908(16) 0.1410(15) 0.1044(18) -0.0106(14) 0.0457(14) 0.0178(13)
N2_1 0.1376(16) 0.1489(17) 0.1388(18) -0.0183(15) 0.0386(15) -0.0128(12)
N3_1 0.1591(19) 0.140(2) 0.1312(13) -0.0064(14) 0.0147(12) 0.0213(14)
C37_1 0.222(2) 0.2047(19) 0.404(3) -0.0362(17) 0.074(2) -0.015(2)
C36_1 0.2161(19) 0.222(3) 0.322(2) -0.0366(18) 0.0709(15) -0.0171(19)
C35_1 0.236(2) 0.162(2) 0.350(2) -0.0060(15) 0.0665(17) -0.037(2)
C34_1 0.1699(17) 0.208(2) 0.291(2) -0.016(2) 0.0632(16) -0.014(2)
C33_1 0.241(3) 0.156(2) 0.2936(19) 0.0442(14) 0.0756(18) -0.001(2)
C32_1 0.193(2) 0.289(4) 0.2603(18) -0.0708(17) 0.0297(13) -0.049(2)
C31_1 0.253(2) 0.1078(19) 0.3485(19) -0.037(2) 0.0923(13) -0.0162(19)
C30_1 0.173(2) 0.1745(19) 0.2536(19) 0.0357(18) 0.0578(13) 0.0013(18)
C29_1 0.1851(19) 0.1480(19) 0.2569(19) -0.0478(14) 0.0315(17) -0.003(2)
C28_1 0.1487(19) 0.1190(16) 0.2019(19) -0.0015(12) 0.0286(13) 0.0129(15)
C27_1 0.152(4) 0.138(2) 0.1441(13) 0.0038(14) 0.019(3) 0.012(3)
C26_1 0.153(4) 0.159(2) 0.1441(13) 0.0023(14) 0.029(3) 0.025(3)
C25_1 0.182(4) 0.1526(18) 0.1375(16) -0.0084(16) 0.028(3) 0.027(3)
C24_1 0.194(5) 0.147(2) 0.1342(15) -0.0142(15) 0.017(3) 0.033(3)
C23_1 0.175(4) 0.1414(17) 0.1317(13) -0.0066(12) 0.0174(19) 0.031(2)
C22_1 0.145(3) 0.1290(15) 0.1442(13) 0.0012(13) 0.0284(19) 0.006(2)
C21_1 0.145(2) 0.1262(16) 0.1429(14) -0.0001(12) 0.0092(12) 0.0079(16)
C20_1 0.1467(18) 0.1245(17) 0.1210(14) -0.0106(13) 0.0006(10) 0.0094(14)
C19_1 0.1374(19) 0.1423(17) 0.1205(14) -0.0007(14) 0.0027(11) 0.0212(13)
C18_1 0.145(2) 0.150(2) 0.1385(16) 0.0170(16) 0.0159(13) 0.0347(16)
C17_1 0.168(2) 0.141(2) 0.112(2) -0.0011(16) 0.0108(13) 0.0347(15)
C16_1 0.1479(16) 0.114(2) 0.1070(18) -0.0243(18) -0.0057(11) 0.0092(14)
C15_1 0.1335(17) 0.120(2) 0.1161(16) -0.0103(15) -0.0107(10) 0.0104(16)
C14_1 0.178(4) 0.185(4) 0.1456(12) 0.0084(17) 0.033(3) 0.026(4)
C13_1 0.191(4) 0.198(5) 0.1391(12) -0.0012(19) 0.0264(19) 0.022(4)
C12_1 0.162(3) 0.152(3) 0.1497(15) -0.0024(16) 0.0307(16) 0.0085(16)
C11_1 0.190(3) 0.196(3) 0.1410(13) -0.0061(17) 0.0351(14) 0.0413(19)
C10_1 0.247(2) 0.239(3) 0.1662(15) 0.0027(19) 0.0619(15) 0.0882(17)
C9_1 0.256(3) 0.262(3) 0.1681(17) 0.008(3) 0.0731(19) 0.1040(16)
C8_1 0.207(2) 0.223(3) 0.169(2) 0.000(2) 0.0566(15) 0.0569(14)
C7_1 0.1784(14) 0.128(3) 0.109(2) -0.022(2) 0.0078(10) 0.0307(15)
C6_1 0.1834(14) 0.127(3) 0.115(2) -0.029(2) 0.0132(10) 0.0279(15)
C5_1 0.1933(17) 0.103(2) 0.097(2) -0.0349(17) 0.0384(12) 0.0122(12)
C4_1 0.1797(15) 0.116(3) 0.1052(17) -0.0274(18) 0.0178(10) 0.0058(14)
C3_1 0.240(2) 0.140(3) 0.1318(17) -0.0011(16) 0.0449(13) 0.0267(17)
C2_1 0.250(2) 0.152(3) 0.115(2) -0.0010(18) 0.0527(13) 0.024(2)
C1_2 0.160(2) 0.192(4) 0.1064(17) 0.008(3) 0.0031(19) 0.0354(18)
C38_2 0.226(3) 0.1332(17) 0.156(4) 0.0001(19) 0.033(3) -0.0194(18)
C39_2 0.275(4) 0.178(2) 0.326(10) 0.071(6) 0.081(6) 0.0381(19)
N1_2 0.1681(16) 0.142(2) 0.0965(18) -0.0092(18) 0.0288(14) 0.0291(14)
N2_2 0.1295(16) 0.1544(17) 0.100(2) -0.0048(16) 0.0142(13) -0.0200(14)
N3_2 0.200(3) 0.1396(15) 0.1153(13) -0.0105(13) 0.0244(12) -0.0287(17)
C6_2 0.138(2) 0.147(4) 0.1196(13) -0.0029(15) 0.0261(13) 0.0333(18)
C37_2 0.1502(19) 0.160(2) 0.137(3) 0.011(2) -0.0012(18) -0.0010(13)
C36_2 0.1742(19) 0.1582(19) 0.143(2) 0.020(2) 0.0015(15) -0.0049(18)
C35_2 0.1425(19) 0.1551(19) 0.138(2) 0.001(2) 0.0097(14) 0.0009(17)
C34_2 0.1681(19) 0.178(2) 0.1477(18) 0.013(2) -0.0012(12) -0.0223(18)
C33_2 0.1469(18) 0.1648(19) 0.1109(19) -0.025(2) 0.0035(13) -0.0194(18)
C32_2 0.163(2) 0.1617(19) 0.1514(17) -0.009(2) -0.0077(18) 0.0221(17)
C31_2 0.123(2) 0.1659(19) 0.1305(16) 0.012(2) 0.0219(15) 0.0118(19)
C30_2 0.1574(18) 0.168(2) 0.1083(16) -0.012(3) 0.0001(14) -0.0254(14)
C29_2 0.1395(16) 0.157(2) 0.1259(18) -0.005(2) 0.0128(12) 0.0139(17)
C28_2 0.1329(12) 0.153(3) 0.1148(18) -0.022(2) 0.0069(11) -0.0218(16)
C27_2 0.1443(19) 0.152(3) 0.1103(17) -0.0148(16) 0.0086(10) -0.0272(19)
C26_2 0.184(2) 0.165(2) 0.1127(18) -0.0185(15) 0.0296(12) -0.044(2)
C25_2 0.192(3) 0.174(2) 0.113(2) -0.0193(17) 0.0328(15) -0.0532(18)
C24_2 0.192(2) 0.146(3) 0.1092(19) -0.0018(17) 0.0255(12) -0.039(2)
C23_2 0.1719(19) 0.1406(19) 0.1120(15) -0.0037(15) 0.0199(11) -0.0281(18)
C22_2 0.1278(15) 0.136(2) 0.1143(15) -0.0067(16) 0.0002(10) -0.0133(17)
C21_2 0.1323(13) 0.127(3) 0.1109(14) -0.0039(19) 0.0008(10) -0.009(2)
C20_2 0.139(3) 0.132(2) 0.1079(12) -0.0012(15) -0.0042(14) -0.0079(17)
C19_2 0.147(3) 0.139(2) 0.1045(12) -0.0093(14) 0.0038(14) -0.0133(16)
C18_2 0.156(4) 0.150(3) 0.1043(14) -0.0130(16) -0.0040(18) -0.009(2)
C17_2 0.161(3) 0.151(2) 0.1010(16) -0.0066(17) -0.0073(19) 0.0000(18)
C16_2 0.129(3) 0.160(3) 0.1078(13) -0.0013(15) -0.0030(16) 0.0030(18)
C15_2 0.123(3) 0.155(3) 0.1129(12) -0.0054(15) 0.0038(18) -0.013(2)
C14_2 0.190(3) 0.173(3) 0.1169(18) -0.0195(13) 0.0305(15) -0.034(3)
C13_2 0.177(4) 0.150(3) 0.1124(17) -0.0093(13) 0.0258(15) -0.033(3)
C12_2 0.141(2) 0.144(2) 0.104(2) -0.0042(16) 0.0132(15) -0.0225(17)
C11_2 0.154(3) 0.155(2) 0.1100(16) -0.0086(15) 0.0213(13) -0.033(2)
C10_2 0.143(2) 0.183(3) 0.1156(17) -0.0069(17) 0.0207(12) -0.033(2)
C9_2 0.121(2) 0.211(3) 0.125(2) -0.0234(19) 0.0242(15) -0.0451(18)
C8_2 0.137(2) 0.180(3) 0.114(2) -0.005(2) 0.0221(12) -0.0272(18)
C7_2 0.144(3) 0.158(3) 0.1199(14) 0.0073(14) 0.0165(14) 0.0272(19)
C5_2 0.1580(19) 0.140(3) 0.1192(17) -0.0083(19) 0.0326(14) 0.0226(15)
C4_2 0.141(2) 0.146(3) 0.1055(13) -0.0117(17) 0.0209(13) 0.0353(16)
C3_2 0.175(3) 0.198(4) 0.1051(15) 0.003(2) 0.0034(16) 0.021(2)
C2_2 0.181(3) 0.233(5) 0.1013(17) 0.010(2) -0.0016(17) 0.005(2)
C1_3 0.152(3) 0.1470(18) 0.133(2) -0.0302(15) 0.049(2) 0.0205(17)
C38_3 0.1423(18) 0.221(4) 0.150(3) 0.045(3) 0.020(2) 0.0566(18)
C39_3 0.127(3) 0.235(5) 0.200(7) 0.066(5) 0.026(3) 0.022(3)
N1_3 0.152(2) 0.1289(14) 0.1243(18) -0.0264(14) 0.0439(18) 0.0110(13)
N2_3 0.1307(14) 0.1547(19) 0.1041(17) -0.0083(15) 0.0075(13) -0.0293(13)
N3_3 0.1415(15) 0.204(3) 0.1425(13) 0.0139(18) 0.0139(11) 0.0539(15)
C37_3 0.149(2) 0.117(2) 0.153(3) -0.0077(16) 0.0277(19) -0.0054(13)
C36_3 0.1199(18) 0.157(2) 0.142(2) -0.0138(15) 0.0194(16) -0.0086(16)
C35_3 0.1248(19) 0.128(2) 0.1279(19) -0.0158(15) 0.0088(19) 0.0019(15)
C34_3 0.118(2) 0.150(3) 0.1328(16) -0.0162(16) 0.0113(16) 0.000(2)
C33_3 0.1167(17) 0.132(3) 0.1348(16) -0.0217(18) 0.0203(14) -0.0013(14)
C32_3 0.1138(17) 0.162(2) 0.136(2) -0.0009(18) 0.0203(15) 0.0084(14)
C31_3 0.119(2) 0.139(2) 0.1162(18) -0.0129(15) 0.0071(16) 0.0056(19)
C30_3 0.128(2) 0.1301(19) 0.1368(18) -0.0083(14) 0.0146(15) 0.0001(14)
C29_3 0.126(2) 0.134(2) 0.1347(16) -0.0025(14) 0.0145(16) 0.0087(13)
C28_3 0.110(2) 0.1337(13) 0.1326(17) -0.0047(11) 0.0098(16) 0.0087(14)
C27_3 0.0963(16) 0.149(3) 0.1248(14) 0.0073(17) -0.0040(10) 0.0024(18)
C26_3 0.1249(15) 0.179(3) 0.1149(16) 0.010(2) -0.0035(10) 0.0090(15)
C25_3 0.1318(18) 0.195(3) 0.1284(19) 0.030(2) 0.0075(12) 0.0146(16)
C24_3 0.1324(19) 0.202(4) 0.1430(16) 0.0327(17) 0.0106(12) 0.0225(18)
C23_3 0.1128(15) 0.161(3) 0.1348(13) 0.0156(15) 0.0096(11) 0.0147(13)
C22_3 0.1110(17) 0.132(2) 0.1217(13) -0.0086(13) -0.0011(10) 0.0045(14)
C21_3 0.105(2) 0.1343(14) 0.1219(13) -0.0053(11) -0.0014(13) 0.0105(16)
C20_3 0.124(3) 0.1338(17) 0.1329(14) -0.0052(14) 0.0114(15) 0.0154(14)
C19_3 0.134(3) 0.156(2) 0.1378(13) -0.0046(15) 0.0075(14) 0.0324(14)
C18_3 0.167(3) 0.148(2) 0.1637(16) 0.0002(17) 0.023(2) 0.0441(17)
C17_3 0.180(3) 0.153(3) 0.1616(17) -0.016(2) 0.035(2) 0.0507(16)
C16_3 0.150(3) 0.140(3) 0.1480(14) -0.0159(16) 0.0239(19) 0.0240(18)
C15_3 0.132(3) 0.119(2) 0.1333(15) -0.0060(15) 0.0131(19) 0.0177(16)
C14_3 0.1292(14) 0.148(4) 0.1342(18) 0.008(3) 0.0134(10) -0.0122(17)
C13_3 0.1478(15) 0.155(4) 0.1028(18) -0.012(2) 0.0078(10) -0.0176(17)
C12_3 0.1367(15) 0.146(3) 0.0965(18) 0.000(2) 0.0108(12) -0.0270(13)
C11_3 0.1418(15) 0.154(3) 0.1000(15) -0.001(2) 0.0079(11) -0.0187(15)
C10_3 0.1588(19) 0.194(4) 0.1210(15) 0.0302(19) 0.0271(13) 0.0049(19)
C9_3 0.199(2) 0.173(4) 0.1160(19) 0.010(2) 0.0389(13) 0.013(2)
C8_3 0.174(2) 0.157(3) 0.1308(16) 0.0115(19) 0.0493(14) -0.0015(17)
C7_3 0.144(4) 0.151(4) 0.1484(13) -0.023(2) 0.027(2) 0.018(3)
C6_3 0.168(4) 0.144(4) 0.1492(12) -0.010(2) 0.010(3) 0.013(4)
C5_3 0.168(4) 0.1121(19) 0.1270(16) -0.0211(15) 0.036(2) 0.0079(18)
C4_3 0.128(3) 0.124(2) 0.1471(13) -0.0205(15) 0.020(2) 0.005(2)
C3_3 0.141(3) 0.127(2) 0.1694(16) -0.0118(16) 0.042(2) 0.018(2)
C2_3 0.140(3) 0.124(2) 0.1643(18) -0.031(2) 0.047(3) 0.0010(19)
C1_4 0.2007(16) 0.178(4) 0.146(3) -0.009(2) 0.0890(13) 0.0119(18)
C38_4 0.261(4) 0.1548(19) 0.121(4) -0.0040(19) 0.022(3) -0.0727(19)
C39_4 0.320(7) 0.146(2) 0.299(7) 0.037(3) 0.024(4) -0.032(3)
C31_4 0.1839(19) 0.1540(19) 0.119(2) -0.025(2) -0.0092(14) 0.0123(17)
N1_4 0.1811(13) 0.1384(19) 0.121(2) -0.0076(17) 0.0671(13) 0.0142(15)
N2_4 0.1476(17) 0.1467(18) 0.1037(18) -0.0204(16) 0.0271(14) -0.0225(14)
N3_4 0.185(2) 0.1362(16) 0.1062(13) -0.0077(13) 0.0312(11) -0.0236(16)
C37_4 0.1515(19) 0.173(2) 0.167(3) -0.004(2) -0.016(2) 0.0043(14)
C36_4 0.1590(19) 0.1485(19) 0.1480(19) -0.010(2) -0.0100(16) 0.0188(17)
C35_4 0.1753(19) 0.1495(19) 0.144(2) -0.009(2) 0.0005(15) -0.005(2)
C34_4 0.161(2) 0.1457(19) 0.1498(17) -0.008(2) 0.0085(18) 0.0206(17)
C33_4 0.176(2) 0.150(2) 0.1410(16) 0.001(2) 0.0180(16) -0.013(2)
C32_4 0.1758(18) 0.163(2) 0.1310(19) 0.010(2) 0.0012(13) 0.011(2)
C30_4 0.1578(16) 0.131(2) 0.1303(18) -0.0069(19) 0.0194(13) 0.0068(17)
C29_4 0.1596(18) 0.164(2) 0.1124(16) -0.009(3) 0.0023(15) 0.0173(14)
C28_4 0.1512(12) 0.133(3) 0.1108(17) -0.015(2) 0.0068(12) 0.0067(16)
C27_4 0.124(3) 0.124(3) 0.1036(12) -0.0066(16) 0.0163(14) 0.0039(19)
C26_4 0.125(2) 0.141(3) 0.1003(13) -0.0050(18) 0.0138(13) 0.0024(17)
C25_4 0.172(3) 0.168(3) 0.1007(16) -0.0316(19) 0.0380(15) -0.0321(17)
C24_4 0.176(3) 0.173(4) 0.1060(14) -0.0303(19) 0.0357(15) -0.043(2)
C23_4 0.163(2) 0.132(3) 0.0999(12) -0.0116(16) 0.0255(12) -0.0163(15)
C22_4 0.136(2) 0.123(3) 0.1001(12) -0.0072(17) 0.0158(12) 0.0024(16)
C21_4 0.1527(12) 0.114(4) 0.1016(13) -0.008(2) 0.0144(10) -0.003(2)
C20_4 0.1583(14) 0.125(2) 0.0891(16) 0.0047(16) 0.0153(10) -0.0015(17)
C19_4 0.1806(17) 0.148(2) 0.0989(16) -0.0037(15) 0.0315(11) -0.0255(18)
C18_4 0.2001(19) 0.172(3) 0.121(2) -0.0132(17) 0.0520(12) -0.037(2)
C17_4 0.189(2) 0.173(3) 0.133(2) -0.0133(17) 0.0506(15) -0.0227(18)
C16_4 0.188(2) 0.160(2) 0.116(2) -0.0103(15) 0.0440(12) -0.0153(19)
C15_4 0.1597(17) 0.133(3) 0.1110(19) -0.0050(15) 0.0248(10) 0.0023(18)
C14_4 0.143(2) 0.161(4) 0.1070(13) -0.0202(18) 0.0277(11) -0.014(2)
C13_4 0.157(2) 0.146(4) 0.1284(13) -0.0086(19) 0.0442(11) -0.009(2)
C12_4 0.174(2) 0.133(3) 0.1067(17) -0.0231(19) 0.0385(13) -0.0299(15)
C11_4 0.181(2) 0.142(4) 0.1237(13) -0.0274(19) 0.0466(12) -0.0391(18)
C10_4 0.225(3) 0.174(4) 0.1084(15) -0.019(2) 0.0323(14) -0.071(2)
C9_4 0.270(3) 0.208(4) 0.1106(18) -0.037(3) 0.0490(15) -0.107(2)
C8_4 0.217(3) 0.180(3) 0.1025(17) -0.030(2) 0.0421(19) -0.0634(19)
C7_4 0.216(3) 0.176(2) 0.128(2) -0.0167(13) 0.0626(15) -0.011(2)
C6_4 0.225(4) 0.141(3) 0.151(2) -0.0184(13) 0.0595(17) -0.013(2)
C5_4 0.1593(19) 0.146(3) 0.119(2) -0.0186(16) 0.0367(16) 0.0240(17)
C4_4 0.194(2) 0.148(3) 0.149(2) -0.0103(14) 0.0656(13) -0.0014(19)
C3_4 0.2053(17) 0.179(3) 0.189(2) -0.0065(18) 0.0892(13) -0.009(2)
C2_4 0.2176(19) 0.202(4) 0.169(3) 0.0017(19) 0.1107(16) -0.010(2)

loop_
_atom_type_symbol
_atom_type_description
_atom_type_scat_dispersion_real
_atom_type_scat_dispersion_imag
_atom_type_scat_source
C C 0.0076 0.0035
;International Tables Vol C Table
s 4.2.6.8 and 6.1.1.4
;
N N 0.0139 0.0070
;International Tables Vol C Table
s 4.2.6.8 and 6.1.1.4
;
O O 0.0226 0.0127
;International Tables Vol C Table
s 4.2.6.8 and 6.1.1.4
;
F F 0.0343 0.0213
;International Tables Vol C Table
s 4.2.6.8 and 6.1.1.4
;
S S 0.2033 0.2375
;International Tables Vol C Table
s 4.2.6.8 and 6.1.1.4
;
Pd Pd -0.3915 1.8127
;International Tables Vol C Table
s 4.2.6.8 and 6.1.1.4
;
B B 0.0036 0.0015
;International Tables Vol C Table
s 4.2.6.8 and 6.1.1.4
;
Na Na 0.0670 0.0504
;International Tables Vol C Table
s 4.2.6.8 and 6.1.1.4
;
H H 0.0000 0.0000
;International Tables Vol C Table
s 4.2.6.8 and 6.1.1.4
;

loop_
_geom_angle_atom_site_label_1
_geom_angle_atom_site_label_2
_geom_angle_atom_site_label_3
_geom_angle
N2_1 Pd1 N2_2 91.7(2)
N2_1 Pd1 N2_4 91.8(2)
N2_2 Pd1 N2_4 175.80(18)
N2_1 Pd1 N2_3 176.1(2)
N2_2 Pd1 N2_3 88.88(18)
N2_4 Pd1 N2_3 87.50(19)
F4 B1 F3 110.9(5)
F4 B1 F1 109.2(5)
F3 B1 F1 110.3(4)
F4 B1 F2 107.9(4)
F3 B1 F2 108.6(5)
F1 B1 F2 109.9(5)
F8 B2 F6 109.2(6)
F8 B2 F5 110.8(6)
F6 B2 F5 108.9(6)
F8 B2 F7 109.3(6)
F6 B2 F7 109.7(6)
F5 B2 F7 108.9(6)
F9 B3 F12 109.1(5)
F9 B3 F10 108.9(5)
F12 B3 F10 109.2(4)
F9 B3 F11 109.8(4)
F12 B3 F11 110.3(5)
F10 B3 F11 109.6(5)
N1_2 Pd2 N1_3 88.45(18)
N1_2 Pd2 N1_4 179.7(2)
N1_3 Pd2 N1_4 91.79(18)
N1_2 Pd2 N1_1 89.15(19)
N1_3 Pd2 N1_1 177.2(2)
N1_4 Pd2 N1_1 90.61(19)
C2G C1G C6G 119.2(3)
O2G S1G O1G 113.3(3)
O2G S1G O3G 112.2(3)
O1G S1G O3G 109.6(3)
O2G S1G C2G 107.5(2)
O1G S1G C2G 105.9(3)
O3G S1G C2G 108.0(3)
C3G C2G C1G 120.2(4)
C3G C2G S1G 122.7(3)
C1G C2G S1G 117.0(2)
O4G S2G O5G 116.2(3)
O4G S2G O6G 109.0(4)
O5G S2G O6G 105.1(3)
O4G S2G C8G 110.4(3)
O5G S2G C8G 110.7(3)
O6G S2G C8G 104.7(3)
C9G C10G C5G 120.0(4)
C9G C10G O8G 118.5(5)
C5G C10G O8G 121.4(4)
C2G C3G C4G 120.3(4)
C6G C5G C4G 119.4(3)
C6G C5G C10G 119.7(3)
C4G C5G C10G 120.7(4)
C3G C4G C5G 120.3(4)
C3G C4G O7G 117.1(4)
C5G C4G O7G 122.5(5)
C5G C6G C7G 119.5(3)
C5G C6G C1G 120.6(3)
C7G C6G C1G 119.9(3)
C10G C9G C8G 119.6(4)
C8G C7G C6G 120.5(3)
C7G C8G C9G 120.1(4)
C7G C8G S2G 117.0(3)
C9G C8G S2G 122.4(4)
N1_1 C1_1 C2_1 121.1(5)
C43_1 C42_1 C41_1 118.2(9)
C39_1 C38_1 N3_1 104.8(5)
C40_1 C39_1 C38_1 118.7(7)
C42_1 C41_1 C40_1 112.1(7)
C39_1 C40_1 C41_1 111.4(7)
C1_1 N1_1 C5_1 121.3(5)
C1_1 N1_1 Pd2 119.8(4)
C5_1 N1_1 Pd2 118.7(4)
C8_1 N2_1 C12_1 104.5(4)
C8_1 N2_1 Pd1 130.2(4)
C12_1 N2_1 Pd1 125.3(4)
C19_1 N3_1 C23_1 116.1(4)
C19_1 N3_1 C38_1 122.6(4)
C23_1 N3_1 C38_1 120.1(4)
C35_1 C37_1 C36_1 113.2(4)
C32_1 C36_1 C37_1 104.7(5)
C32_1 C36_1 C34_1 108.3(4)
C37_1 C36_1 C34_1 109.6(4)
C37_1 C35_1 C33_1 108.8(5)
C37_1 C35_1 C31_1 103.4(4)
C33_1 C35_1 C31_1 111.0(4)
C30_1 C34_1 C36_1 109.1(4)
C30_1 C33_1 C35_1 110.8(4)
C29_1 C32_1 C36_1 110.8(4)
C29_1 C31_1 C35_1 110.9(4)
C34_1 C30_1 C33_1 109.7(4)
C34_1 C30_1 C28_1 111.3(4)
C33_1 C30_1 C28_1 110.2(4)
C28_1 C29_1 C32_1 112.4(4)
C28_1 C29_1 C31_1 109.9(4)
C32_1 C29_1 C31_1 106.1(4)
C21_1 C28_1 C29_1 125.8(5)
C21_1 C28_1 C30_1 125.0(5)
C29_1 C28_1 C30_1 109.2(4)
C26_1 C27_1 C22_1 120.1(3)
C27_1 C26_1 C25_1 120.0(3)
C27_1 C26_1 C14_1 120.0(4)
C25_1 C26_1 C14_1 119.9(4)
C24_1 C25_1 C26_1 120.0(3)
C25_1 C24_1 C23_1 120.4(4)
C22_1 C23_1 C24_1 119.3(3)
C22_1 C23_1 N3_1 118.0(3)
C24_1 C23_1 N3_1 122.5(4)
C23_1 C22_1 C27_1 119.7(3)
C23_1 C22_1 C21_1 116.4(4)
C27_1 C22_1 C21_1 123.8(4)
C28_1 C21_1 C22_1 123.3(6)
C28_1 C21_1 C20_1 123.0(5)
C22_1 C21_1 C20_1 111.8(4)
C19_1 C20_1 C15_1 119.5(3)
C19_1 C20_1 C21_1 113.3(4)
C15_1 C20_1 C21_1 126.7(4)
C20_1 C19_1 C18_1 118.9(3)
C20_1 C19_1 N3_1 120.0(3)
C18_1 C19_1 N3_1 121.0(4)
C17_1 C18_1 C19_1 119.7(3)
C18_1 C17_1 C16_1 120.9(4)
C15_1 C16_1 C17_1 119.7(3)
C15_1 C16_1 C7_1 120.6(4)
C17_1 C16_1 C7_1 119.4(4)
C16_1 C15_1 C20_1 119.5(3)
C13_1 C14_1 C26_1 175.5(7)
C14_1 C13_1 C11_1 176.8(8)
C11_1 C12_1 N2_1 130.1(5)
C10_1 C11_1 C12_1 117.5(4)
C10_1 C11_1 C13_1 118.1(5)
C12_1 C11_1 C13_1 124.2(5)
C11_1 C10_1 C9_1 116.9(4)
C8_1 C9_1 C10_1 117.8(5)
N2_1 C8_1 C9_1 133.0(5)
C6_1 C7_1 C16_1 174.6(5)
C7_1 C6_1 C4_1 175.2(4)
N1_1 C5_1 C4_1 120.8(4)
C5_1 C4_1 C3_1 119.1(4)
C5_1 C4_1 C6_1 120.2(4)
C3_1 C4_1 C6_1 120.8(4)
C4_1 C3_1 C2_1 117.5(4)
C1_1 C2_1 C3_1 120.2(5)
N1_2 C1_2 C2_2 124.6(5)
C41_2 C42_2 C43_2 114.6(9)
C39_2 C38_2 N3_2 115.0(6)
C42_2 C41_2 C40_2 117.7(9)
C39_2 C40_2 C41_2 112.3(7)
C38_2 C39_2 C40_2 119.0(7)
C5_2 N1_2 C1_2 113.6(4)
C5_2 N1_2 Pd2 122.5(3)
C1_2 N1_2 Pd2 123.9(4)
C12_2 N2_2 C8_2 114.6(4)
C12_2 N2_2 Pd1 123.2(4)
C8_2 N2_2 Pd1 122.1(3)
C23_2 N3_2 C19_2 117.6(4)
C23_2 N3_2 C38_2 119.5(4)
C19_2 N3_2 C38_2 122.5(4)
C7_2 C6_2 C4_2 173.7(5)
C36_2 C37_2 C35_2 109.8(3)
C32_2 C36_2 C37_2 110.4(4)
C32_2 C36_2 C34_2 109.2(4)
C37_2 C36_2 C34_2 110.1(4)
C33_2 C35_2 C37_2 110.7(4)
C33_2 C35_2 C31_2 106.8(3)
C37_2 C35_2 C31_2 109.0(4)
C30_2 C34_2 C36_2 108.5(4)
C30_2 C33_2 C35_2 108.8(4)
C36_2 C32_2 C29_2 108.4(4)
C29_2 C31_2 C35_2 108.7(3)
C34_2 C30_2 C28_2 110.9(4)
C34_2 C30_2 C33_2 111.8(3)
C28_2 C30_2 C33_2 108.8(4)
C32_2 C29_2 C31_2 112.6(3)
C32_2 C29_2 C28_2 110.7(4)
C31_2 C29_2 C28_2 108.4(4)
C21_2 C28_2 C30_2 125.7(5)
C21_2 C28_2 C29_2 127.1(4)
C30_2 C28_2 C29_2 106.5(3)
C22_2 C27_2 C26_2 121.4(3)
C27_2 C26_2 C25_2 119.0(4)
C27_2 C26_2 C14_2 119.5(4)
C25_2 C26_2 C14_2 121.5(4)
C24_2 C25_2 C26_2 120.5(4)
C25_2 C24_2 C23_2 119.8(3)
C22_2 C23_2 C24_2 119.7(3)
C22_2 C23_2 N3_2 119.1(4)
C24_2 C23_2 N3_2 121.0(3)
C27_2 C22_2 C23_2 119.4(4)
C27_2 C22_2 C21_2 123.4(4)
C23_2 C22_2 C21_2 117.0(4)
C28_2 C21_2 C20_2 123.5(5)
C28_2 C21_2 C22_2 125.6(5)
C20_2 C21_2 C22_2 109.6(4)
C15_2 C20_2 C19_2 119.5(3)
C15_2 C20_2 C21_2 122.8(4)
C19_2 C20_2 C21_2 117.6(4)
C18_2 C19_2 C20_2 119.3(3)
C18_2 C19_2 N3_2 122.1(4)
C20_2 C19_2 N3_2 118.5(3)
C19_2 C18_2 C17_2 120.4(4)
C16_2 C17_2 C18_2 119.5(3)
C15_2 C16_2 C17_2 119.6(3)
C15_2 C16_2 C7_2 120.0(3)
C17_2 C16_2 C7_2 120.3(3)
C20_2 C15_2 C16_2 121.2(3)
C13_2 C14_2 C26_2 177.9(7)
C14_2 C13_2 C11_2 174.7(6)
N2_2 C12_2 C11_2 125.1(5)
C12_2 C11_2 C10_2 120.3(4)
C12_2 C11_2 C13_2 119.2(5)
C10_2 C11_2 C13_2 120.1(4)
C11_2 C10_2 C9_2 116.3(4)
C8_2 C9_2 C10_2 120.0(5)
C9_2 C8_2 N2_2 123.4(4)
C6_2 C7_2 C16_2 178.1(5)
N1_2 C5_2 C4_2 125.8(4)
C3_2 C4_2 C5_2 118.6(4)
C3_2 C4_2 C6_2 120.7(4)
C5_2 C4_2 C6_2 120.6(3)
C2_2 C3_2 C4_2 117.6(4)
C3_2 C2_2 C1_2 119.7(4)
N1_3 C1_3 C2_3 121.2(4)
C43_3 C42_3 C41_3 113.4(9)
C39_3 C38_3 N3_3 110.9(5)
C40_3 C41_3 C42_3 114.1(10)
C39_3 C40_3 C41_3 125.6(6)
C40_3 C39_3 C38_3 121.9(5)
C5_3 N1_3 C1_3 119.6(4)
C5_3 N1_3 Pd2 117.6(3)
C1_3 N1_3 Pd2 122.8(3)
C8_3 N2_3 C12_3 121.3(5)
C8_3 N2_3 Pd1 120.3(4)
C12_3 N2_3 Pd1 118.4(4)
C23_3 N3_3 C19_3 116.4(3)
C23_3 N3_3 C38_3 122.4(4)
C19_3 N3_3 C38_3 121.2(4)
C35_3 C37_3 C36_3 110.0(3)
C34_3 C36_3 C32_3 110.4(4)
C34_3 C36_3 C37_3 108.3(4)
C32_3 C36_3 C37_3 110.2(3)
C37_3 C35_3 C31_3 109.1(4)
C37_3 C35_3 C33_3 108.2(3)
C31_3 C35_3 C33_3 110.1(4)
C30_3 C34_3 C36_3 108.6(3)
C30_3 C33_3 C35_3 107.6(3)
C36_3 C32_3 C29_3 106.1(3)
C29_3 C31_3 C35_3 107.8(3)
C34_3 C30_3 C28_3 113.1(4)
C34_3 C30_3 C33_3 109.0(3)
C28_3 C30_3 C33_3 109.9(3)
C31_3 C29_3 C28_3 112.8(4)
C31_3 C29_3 C32_3 111.3(3)
C28_3 C29_3 C32_3 112.0(3)
C21_3 C28_3 C29_3 125.9(4)
C21_3 C28_3 C30_3 128.8(4)
C29_3 C28_3 C30_3 105.3(3)
C22_3 C27_3 C26_3 120.6(3)
C27_3 C26_3 C25_3 119.4(4)
C27_3 C26_3 C14_3 120.0(4)
C25_3 C26_3 C14_3 120.5(4)
C24_3 C25_3 C26_3 120.0(4)
C23_3 C24_3 C25_3 120.0(4)
C24_3 C23_3 N3_3 118.3(4)
C24_3 C23_3 C22_3 120.5(3)
N3_3 C23_3 C22_3 120.8(3)
C27_3 C22_3 C23_3 119.2(3)
C27_3 C22_3 C21_3 126.5(4)
C23_3 C22_3 C21_3 114.2(4)
C28_3 C21_3 C20_3 126.5(5)
C28_3 C21_3 C22_3 120.1(5)
C20_3 C21_3 C22_3 112.7(4)
C19_3 C20_3 C15_3 119.6(3)
C19_3 C20_3 C21_3 116.8(3)
C15_3 C20_3 C21_3 123.5(4)
C20_3 C19_3 C18_3 120.0(3)
C20_3 C19_3 N3_3 119.0(4)
C18_3 C19_3 N3_3 121.0(4)
C17_3 C18_3 C19_3 120.3(4)
C18_3 C17_3 C16_3 119.9(4)
C15_3 C16_3 C17_3 120.1(3)
C15_3 C16_3 C7_3 119.8(4)
C17_3 C16_3 C7_3 120.0(4)
C16_3 C15_3 C20_3 119.7(3)
C13_3 C14_3 C26_3 176.5(6)
C14_3 C13_3 C11_3 173.8(7)
N2_3 C12_3 C11_3 121.0(4)
C12_3 C11_3 C10_3 119.4(4)
C12_3 C11_3 C13_3 119.8(4)
C10_3 C11_3 C13_3 120.7(4)
C9_3 C10_3 C11_3 117.5(4)
C10_3 C9_3 C8_3 120.1(4)
N2_3 C8_3 C9_3 120.7(5)
C6_3 C7_3 C16_3 175.7(6)
C7_3 C6_3 C4_3 175.2(6)
N1_3 C5_3 C4_3 122.7(4)
C5_3 C4_3 C3_3 119.0(3)
C5_3 C4_3 C6_3 120.6(4)
C3_3 C4_3 C6_3 120.5(4)
C2_3 C3_3 C4_3 117.7(4)
C1_3 C2_3 C3_3 119.7(4)
N1_4 C1_4 C2_4 121.8(4)
C39_4 C38_4 N3_4 107.3(4)
C38_4 C39_4 C40_4 113.9(6)
C41_4 C40_4 C39_4 115.7(4)
C42_4 C41_4 C40_4 120.1(5)
C41_4 C42_4 C43_4 118.4(7)
C35_4 C31_4 C29_4 109.3(4)
C5_4 N1_4 C1_4 119.7(4)
C5_4 N1_4 Pd2 119.9(4)
C1_4 N1_4 Pd2 120.3(3)
C8_4 N2_4 C12_4 116.8(4)
C8_4 N2_4 Pd1 121.5(4)
C12_4 N2_4 Pd1 121.7(3)
C19_4 N3_4 C23_4 116.3(4)
C19_4 N3_4 C38_4 121.8(4)
C23_4 N3_4 C38_4 121.1(4)
C35_4 C37_4 C36_4 111.6(3)
C32_4 C36_4 C37_4 108.6(4)
C32_4 C36_4 C34_4 109.4(3)
C37_4 C36_4 C34_4 108.5(4)
C31_4 C35_4 C33_4 108.7(4)
C31_4 C35_4 C37_4 108.2(4)
C33_4 C35_4 C37_4 109.2(4)
C30_4 C34_4 C36_4 109.1(3)
C30_4 C33_4 C35_4 109.9(4)
C36_4 C32_4 C29_4 109.4(4)
C28_4 C30_4 C33_4 110.5(4)
C28_4 C30_4 C34_4 110.3(4)
C33_4 C30_4 C34_4 109.9(3)
C32_4 C29_4 C31_4 110.5(3)
C32_4 C29_4 C28_4 110.0(4)
C31_4 C29_4 C28_4 109.9(4)
C21_4 C28_4 C30_4 127.4(4)
C21_4 C28_4 C29_4 124.9(4)
C30_4 C28_4 C29_4 107.5(3)
C26_4 C27_4 C22_4 120.5(3)
C25_4 C26_4 C27_4 119.6(4)
C25_4 C26_4 C14_4 117.8(3)
C27_4 C26_4 C14_4 122.6(4)
C24_4 C25_4 C26_4 120.6(3)
C25_4 C24_4 C23_4 120.2(3)
C24_4 C23_4 C22_4 119.9(3)
C24_4 C23_4 N3_4 121.8(3)
C22_4 C23_4 N3_4 118.2(3)
C27_4 C22_4 C23_4 118.8(3)
C27_4 C22_4 C21_4 125.2(4)
C23_4 C22_4 C21_4 115.9(4)
C28_4 C21_4 C20_4 125.1(5)
C28_4 C21_4 C22_4 122.3(5)
C20_4 C21_4 C22_4 112.1(4)
C15_4 C20_4 C19_4 118.6(3)
C15_4 C20_4 C21_4 125.6(4)
C19_4 C20_4 C21_4 115.8(4)
C18_4 C19_4 C20_4 120.1(3)
C18_4 C19_4 N3_4 120.6(3)
C20_4 C19_4 N3_4 119.3(4)
C17_4 C18_4 C19_4 120.3(3)
C18_4 C17_4 C16_4 119.8(4)
C15_4 C16_4 C17_4 119.8(3)
C15_4 C16_4 C7_4 120.9(4)
C17_4 C16_4 C7_4 119.2(4)
C16_4 C15_4 C20_4 120.9(3)
C13_4 C14_4 C26_4 177.2(6)
C14_4 C13_4 C11_4 175.7(5)
N2_4 C12_4 C11_4 122.7(4)
C10_4 C11_4 C12_4 119.0(4)
C10_4 C11_4 C13_4 120.6(4)
C12_4 C11_4 C13_4 120.3(4)
C9_4 C10_4 C11_4 117.0(4)
C10_4 C9_4 C8_4 120.3(4)
N2_4 C8_4 C9_4 123.9(5)
C6_4 C7_4 C16_4 178.0(5)
C7_4 C6_4 C4_4 171.6(6)
N1_4 C5_4 C4_4 123.6(5)
C3_4 C4_4 C5_4 118.2(4)
C3_4 C4_4 C6_4 119.8(4)
C5_4 C4_4 C6_4 121.9(5)
C4_4 C3_4 C2_4 118.2(4)
C1_4 C2_4 C3_4 118.4(5)

loop_
_geom_bond_atom_site_label_1
_geom_bond_atom_site_label_2
_geom_bond_distance
Pd1 N2_1 1.818(5)
Pd1 N2_2 1.988(5)
Pd1 N2_4 1.997(5)
Pd1 N2_3 2.031(5)
B1 F4 1.324(7)
B1 F3 1.338(7)
B1 F1 1.348(6)
B1 F2 1.349(6)
B2 F8 1.269(8)
B2 F6 1.276(8)
B2 F5 1.277(8)
B2 F7 1.282(7)
B3 F9 1.393(6)
B3 F12 1.393(6)
B3 F10 1.399(7)
B3 F11 1.402(6)
Pd2 N1_2 1.942(4)
Pd2 N1_3 2.022(5)
Pd2 N1_4 2.033(4)
Pd2 N1_1 2.047(5)
C1G C2G 1.392(5)
C1G C6G 1.403(5)
S1G O2G 1.393(4)
S1G O1G 1.421(5)
S1G O3G 1.442(4)
S1G C2G 1.795(5)
C2G C3G 1.378(4)
S2G O4G 1.360(5)
S2G O5G 1.397(5)
S2G O6G 1.449(5)
S2G C8G 1.726(4)
C10G C9G 1.381(6)
C10G C5G 1.404(6)
C10G O8G 1.405(7)
C3G C4G 1.382(6)
C5G C6G 1.377(5)
C5G C4G 1.394(5)
C4G O7G 1.410(7)
C6G C7G 1.400(5)
C9G C8G 1.394(6)
C7G C8G 1.370(6)
C1_1 N1_1 1.287(7)
C1_1 C2_1 1.379(6)
C43_1 C42_1 1.463(11)
C42_1 C41_1 1.489(11)
C38_1 C39_1 1.484(7)
C38_1 N3_1 1.526(7)
C39_1 C40_1 1.462(10)
C41_1 C40_1 1.545(9)
N1_1 C5_1 1.343(7)
N2_1 C8_1 1.343(8)
N2_1 C12_1 1.430(7)
N3_1 C19_1 1.413(5)
N3_1 C23_1 1.425(5)
C37_1 C35_1 1.501(6)
C37_1 C36_1 1.527(7)
C36_1 C32_1 1.525(7)
C36_1 C34_1 1.549(7)
C35_1 C33_1 1.503(6)
C35_1 C31_1 1.522(7)
C34_1 C30_1 1.485(5)
C33_1 C30_1 1.489(6)
C32_1 C29_1 1.497(6)
C31_1 C29_1 1.521(6)
C30_1 C28_1 1.503(7)
C29_1 C28_1 1.478(6)
C28_1 C21_1 1.327(7)
C27_1 C26_1 1.374(5)
C27_1 C22_1 1.399(5)
C26_1 C25_1 1.393(6)
C26_1 C14_1 1.443(6)
C25_1 C24_1 1.376(5)
C24_1 C23_1 1.400(5)
C23_1 C22_1 1.389(5)
C22_1 C21_1 1.464(7)
C21_1 C20_1 1.527(8)
C20_1 C19_1 1.388(5)
C20_1 C15_1 1.405(5)
C19_1 C18_1 1.393(5)
C18_1 C17_1 1.378(5)
C17_1 C16_1 1.382(5)
C16_1 C15_1 1.382(5)
C16_1 C7_1 1.439(5)
C14_1 C13_1 1.191(8)
C13_1 C11_1 1.451(6)
C12_1 C11_1 1.392(6)
C11_1 C10_1 1.390(7)
C10_1 C9_1 1.402(6)
C9_1 C8_1 1.377(7)
C7_1 C6_1 1.197(6)
C6_1 C4_1 1.442(6)
C5_1 C4_1 1.381(5)
C4_1 C3_1 1.385(6)
C3_1 C2_1 1.388(6)
C1_2 N1_2 1.362(6)
C1_2 C2_2 1.386(6)
C43_2 C42_2 1.498(13)
C42_2 C41_2 1.465(10)
C38_2 C39_2 1.448(9)
C38_2 N3_2 1.485(7)
C41_2 C40_2 1.499(11)
C40_2 C39_2 1.477(8)
N1_2 C5_2 1.350(7)
N2_2 C12_2 1.308(6)
N2_2 C8_2 1.398(7)
N3_2 C23_2 1.400(5)
N3_2 C19_2 1.411(5)
C6_2 C7_2 1.172(6)
C6_2 C4_2 1.440(6)
C37_2 C36_2 1.508(6)
C37_2 C35_2 1.526(6)
C36_2 C32_2 1.494(5)
C36_2 C34_2 1.510(7)
C35_2 C33_2 1.518(6)
C35_2 C31_2 1.528(5)
C34_2 C30_2 1.504(6)
C33_2 C30_2 1.513(5)
C32_2 C29_2 1.497(6)
C31_2 C29_2 1.511(5)
C30_2 C28_2 1.511(5)
C29_2 C28_2 1.528(6)
C28_2 C21_2 1.335(6)
C27_2 C22_2 1.374(5)
C27_2 C26_2 1.382(6)
C26_2 C25_2 1.393(5)
C26_2 C14_2 1.452(7)
C25_2 C24_2 1.378(6)
C24_2 C23_2 1.398(6)
C23_2 C22_2 1.395(5)
C22_2 C21_2 1.509(7)
C21_2 C20_2 1.506(6)
C20_2 C15_2 1.374(5)
C20_2 C19_2 1.396(5)
C19_2 C18_2 1.392(5)
C18_2 C17_2 1.392(6)
C17_2 C16_2 1.390(5)
C16_2 C15_2 1.381(4)
C16_2 C7_2 1.437(5)
C14_2 C13_2 1.214(8)
C13_2 C11_2 1.442(7)
C12_2 C11_2 1.377(6)
C11_2 C10_2 1.381(6)
C10_2 C9_2 1.391(6)
C9_2 C8_2 1.364(6)
C5_2 C4_2 1.391(5)
C4_2 C3_2 1.385(5)
C3_2 C2_2 1.382(6)
C1_3 N1_3 1.350(6)
C1_3 C2_3 1.375(6)
C43_3 C42_3 1.497(10)
C42_3 C41_3 1.529(11)
C38_3 C39_3 1.485(7)
C38_3 N3_3 1.491(6)
C41_3 C40_3 1.454(7)
C40_3 C39_3 1.443(7)
N1_3 C5_3 1.300(6)
N2_3 C8_3 1.306(7)
N2_3 C12_3 1.316(7)
N3_3 C23_3 1.388(5)
N3_3 C19_3 1.437(5)
C37_3 C35_3 1.506(5)
C37_3 C36_3 1.524(5)
C36_3 C34_3 1.510(6)
C36_3 C32_3 1.517(6)
C35_3 C31_3 1.514(6)
C35_3 C33_3 1.546(6)
C34_3 C30_3 1.504(5)
C33_3 C30_3 1.529(5)
C32_3 C29_3 1.518(5)
C31_3 C29_3 1.478(5)
C30_3 C28_3 1.507(6)
C29_3 C28_3 1.499(6)
C28_3 C21_3 1.379(7)
C27_3 C22_3 1.385(5)
C27_3 C26_3 1.389(5)
C26_3 C25_3 1.392(6)
C26_3 C14_3 1.428(7)
C25_3 C24_3 1.388(6)
C24_3 C23_3 1.382(5)
C23_3 C22_3 1.389(5)
C22_3 C21_3 1.514(7)
C21_3 C20_3 1.441(7)
C20_3 C19_3 1.388(5)
C20_3 C15_3 1.391(4)
C19_3 C18_3 1.393(6)
C18_3 C17_3 1.368(5)
C17_3 C16_3 1.395(5)
C16_3 C15_3 1.388(5)
C16_3 C7_3 1.430(4)
C14_3 C13_3 1.176(8)
C13_3 C11_3 1.436(7)
C12_3 C11_3 1.375(6)
C11_3 C10_3 1.383(6)
C10_3 C9_3 1.373(6)
C9_3 C8_3 1.376(6)
C7_3 C6_3 1.173(5)
C6_3 C4_3 1.439(5)
C5_3 C4_3 1.385(6)
C4_3 C3_3 1.389(6)
C3_3 C2_3 1.388(5)
C1_4 N1_4 1.343(7)
C1_4 C2_4 1.383(6)
C38_4 C39_4 1.489(7)
C38_4 N3_4 1.543(6)
C39_4 C40_4 1.490(7)
C40_4 C41_4 1.475(7)
C41_4 C42_4 1.473(7)
C42_4 C43_4 1.477(8)
C31_4 C35_4 1.510(6)
C31_4 C29_4 1.520(5)
N1_4 C5_4 1.271(6)
N2_4 C8_4 1.300(6)
N2_4 C12_4 1.345(7)
N3_4 C19_4 1.411(5)
N3_4 C23_4 1.414(5)
C37_4 C35_4 1.511(6)
C37_4 C36_4 1.520(6)
C36_4 C32_4 1.499(6)
C36_4 C34_4 1.522(5)
C35_4 C33_4 1.510(5)
C34_4 C30_4 1.515(6)
C33_4 C30_4 1.508(6)
C32_4 C29_4 1.508(6)
C30_4 C28_4 1.498(6)
C29_4 C28_4 1.521(5)
C28_4 C21_4 1.392(6)
C27_4 C26_4 1.388(4)
C27_4 C22_4 1.392(5)
C26_4 C25_4 1.383(5)
C26_4 C14_4 1.443(6)
C25_4 C24_4 1.379(6)
C24_4 C23_4 1.390(4)
C23_4 C22_4 1.407(5)
C22_4 C21_4 1.490(6)
C21_4 C20_4 1.469(7)
C20_4 C15_4 1.385(5)
C20_4 C19_4 1.395(5)
C19_4 C18_4 1.386(6)
C18_4 C17_4 1.378(5)
C17_4 C16_4 1.386(5)
C16_4 C15_4 1.381(5)
C16_4 C7_4 1.444(6)
C14_4 C13_4 1.169(8)
C13_4 C11_4 1.440(7)
C12_4 C11_4 1.402(6)
C11_4 C10_4 1.378(5)
C10_4 C9_4 1.369(7)
C9_4 C8_4 1.379(6)
C7_4 C6_4 1.178(6)
C6_4 C4_4 1.436(6)
C5_4 C4_4 1.387(5)
C4_4 C3_4 1.387(6)
C3_4 C2_4 1.391(6)
